data_7703575
loop_
_publ_author_name
'Takeuchi, Katsuhiko'
'Tanaka, Yuto'
'Tanigawa, Ippei'
'Ozawa, Fumiyuki'
'Choi, Jun-Chul'

_publ_section_title
;
 Cu(i) complex bearing a PNP-pincer-type phosphaalkene ligand with a bulky
 fused-ring Eind group: properties and applications to FLP-type bond
 activation and catalytic CO<sub>2</sub> reduction.
;
_journal_issue 11
_journal_name_full 'Dalton transactions (Cambridge, England : 2003)'
_journal_page_first 3630
_journal_page_last 3637
_journal_paper_doi 10.1039/d0dt00276c
_journal_volume 49
_journal_year 2020
_chemical_formula_sum 'C69 H111 Cu F6 N P3'
_chemical_formula_weight 1225.03
_space_group_crystal_system triclinic
_space_group_IT_number 2
_space_group_name_Hall '-P 1'
_space_group_name_H-M_alt 'P -1'
_atom_sites_solution_hydrogens mixed
_audit_creation_method SHELXL-2018/1
_audit_update_record
;
2020-01-06 deposited with the CCDC.	2020-02-21 downloaded from the CCDC.
;
_cell_angle_alpha 87.4499(15)
_cell_angle_beta 85.4988(16)
_cell_angle_gamma 76.9395(17)
_cell_formula_units_Z 2
_cell_length_a 10.4742(2)
_cell_length_b 17.0519(3)
_cell_length_c 19.2242(4)
_cell_measurement_reflns_used 32182
_cell_measurement_temperature 103(2)
_cell_measurement_theta_max 31.4890
_cell_measurement_theta_min 2.1510
_cell_volume 3333.14(11)
_computing_cell_refinement 'CrysAlisPro 1.171.38.43 (Rigaku OD, 2015)'
_computing_data_collection 'CrysAlisPro 1.171.38.43 (Rigaku OD, 2015)'
_computing_data_reduction 'CrysAlisPro 1.171.38.43 (Rigaku OD, 2015)'
_computing_structure_refinement 'SHELXL-2018/1 (Sheldrick, 2018)'
_computing_structure_solution 'SHELXS-97 (Sheldrick, 1990)'
_diffrn_ambient_temperature 103(2)
_diffrn_detector_area_resol_mean 28.5714
_diffrn_measured_fraction_theta_full 0.994
_diffrn_measured_fraction_theta_max 0.994
_diffrn_measurement_device_type 'dtrek-CrysAlisPro-abstract goniometer imported rigaku-d*trek images'
_diffrn_measurement_method dtprofit.ref
_diffrn_radiation_type MoK\a
_diffrn_radiation_wavelength 0.71073
_diffrn_reflns_av_R_equivalents 0.0334
_diffrn_reflns_av_unetI/netI 0.0280
_diffrn_reflns_Laue_measured_fraction_full 0.994
_diffrn_reflns_Laue_measured_fraction_max 0.994
_diffrn_reflns_limit_h_max 12
_diffrn_reflns_limit_h_min -12
_diffrn_reflns_limit_k_max 20
_diffrn_reflns_limit_k_min -20
_diffrn_reflns_limit_l_max 22
_diffrn_reflns_limit_l_min -22
_diffrn_reflns_number 44549
_diffrn_reflns_point_group_measured_fraction_full 0.994
_diffrn_reflns_point_group_measured_fraction_max 0.994
_diffrn_reflns_theta_full 25.000
_diffrn_reflns_theta_max 25.000
_diffrn_reflns_theta_min 1.601
_diffrn_source 'fine-focus sealed tube'
_exptl_absorpt_coefficient_mu 0.456
_exptl_absorpt_correction_T_max 0.9864
_exptl_absorpt_correction_T_min 0.9473
_exptl_absorpt_correction_type multi-scan
_exptl_crystal_colour Yellow
_exptl_crystal_density_diffrn 1.221
_exptl_crystal_description Block
_exptl_crystal_F_000 1320
_exptl_crystal_size_max 0.120
_exptl_crystal_size_mid 0.080
_exptl_crystal_size_min 0.030
_refine_diff_density_max 1.288
_refine_diff_density_min -0.654
_refine_diff_density_rms 0.116
_refine_ls_extinction_method none
_refine_ls_goodness_of_fit_ref 1.047
_refine_ls_hydrogen_treatment mixed
_refine_ls_matrix_type full
_refine_ls_number_parameters 698
_refine_ls_number_reflns 11676
_refine_ls_number_restraints 10
_refine_ls_restrained_S_all 1.053
_refine_ls_R_factor_all 0.0838
_refine_ls_R_factor_gt 0.0681
_refine_ls_shift/su_max 0.000
_refine_ls_shift/su_mean 0.000
_refine_ls_structure_factor_coef Fsqd
_refine_ls_weighting_details 'w=1/[\s^2^(Fo^2^)+(0.1136P)^2^+5.7948P] where P=(Fo^2^+2Fc^2^)/3'
_refine_ls_weighting_scheme calc
_refine_ls_wR_factor_gt 0.1845
_refine_ls_wR_factor_ref 0.2037
_reflns_Friedel_coverage 0.000
_reflns_number_gt 9610
_reflns_number_total 11676
_reflns_threshold_expression 'I > 2\s(I)'
_cod_data_source_file d0dt00276c2.cif
_cod_data_source_block complex_5
_cod_depositor_comments 'Adding full bibliography for 7703573--7703576.cif.'
_cod_database_code 7703575
_shelx_shelxl_version_number 2018/1
_shelx_space_group_comment
;
The symmetry employed for this shelxl refinement is uniquely defined
by the following loop, which should always be used as a source of
symmetry information in preference to the above space-group names.
They are only intended as comments.
;
_shelx_estimated_absorpt_t_min 0.947
_shelx_estimated_absorpt_t_max 0.986

loop_
_space_group_symop_operation_xyz
'x, y, z'
'-x, -y, -z'

loop_
_atom_site_label
_atom_site_type_symbol
_atom_site_fract_x
_atom_site_fract_y
_atom_site_fract_z
_atom_site_U_iso_or_equiv
_atom_site_adp_type
_atom_site_occupancy
_atom_site_site_symmetry_order
_atom_site_calc_flag
_atom_site_refinement_flags_posn
_atom_site_refinement_flags_adp
_atom_site_refinement_flags_occupancy
_atom_site_disorder_assembly
_atom_site_disorder_group
Cu1 Cu 0.08875(5) 0.00982(3) 0.22458(2) 0.03381(16) Uani 1 1 d . . . . .
P1 P 0.11283(9) -0.10067(6) 0.15640(5) 0.0333(2) Uani 1 1 d . . . . .
H1 H 0.000(5) -0.104(3) 0.137(3) 0.065(15) Uiso 1 1 d . . . . .
P2 P 0.13172(9) 0.10924(5) 0.28690(4) 0.0264(2) Uani 1 1 d . . . . .
N1 N 0.2092(3) 0.05144(17) 0.14608(14) 0.0286(6) Uani 1 1 d . . . . .
C1 C 0.1773(4) -0.0558(2) 0.07493(19) 0.0367(8) Uani 1 1 d . . . . .
H1A H 0.242462 -0.098365 0.049944 0.044 Uiso 1 1 calc R U . . .
H1B H 0.103952 -0.036417 0.044474 0.044 Uiso 1 1 calc R U . . .
C2 C 0.2341(4) 0.1451(2) 0.22975(17) 0.0294(7) Uani 1 1 d . . . . .
H2 H 0.269357 0.188939 0.241938 0.035 Uiso 1 1 calc R U . . .
C3 C 0.2406(4) 0.0129(2) 0.08631(18) 0.0321(8) Uani 1 1 d . . . . .
C4 C 0.3288(4) 0.0359(2) 0.03600(19) 0.0405(9) Uani 1 1 d . . . . .
H4 H 0.346321 0.010589 -0.007853 0.049 Uiso 1 1 calc R U . . .
C5 C 0.3903(4) 0.0958(3) 0.0508(2) 0.0436(10) Uani 1 1 d . . . . .
H5 H 0.451595 0.111900 0.017233 0.052 Uiso 1 1 calc R U . . .
C6 C 0.3626(4) 0.1325(2) 0.11442(19) 0.0383(9) Uani 1 1 d . . . . .
H6 H 0.406503 0.172736 0.125856 0.046 Uiso 1 1 calc R U . . .
C7 C 0.2701(3) 0.1098(2) 0.16104(17) 0.0283(7) Uani 1 1 d . . . . .
C8 C 0.1960(3) -0.2085(2) 0.15889(19) 0.0310(7) Uani 1 1 d . . . . .
C9 C 0.1426(3) -0.2660(2) 0.12750(19) 0.0331(8) Uani 1 1 d D . . . .
C10 C 0.2116(4) -0.3468(2) 0.1272(2) 0.0379(8) Uani 1 1 d D . . . .
C11 C 0.3289(4) -0.3709(2) 0.1587(2) 0.0457(10) Uani 1 1 d . . . . .
H11 H 0.375315 -0.425658 0.157355 0.055 Uiso 1 1 calc R U . . .
C12 C 0.3785(4) -0.3154(2) 0.1920(2) 0.0427(9) Uani 1 1 d D . . . .
C13 C 0.3132(3) -0.2351(2) 0.19324(19) 0.0329(8) Uani 1 1 d D . . . .
C14A C 0.0231(7) -0.2558(5) 0.0796(5) 0.034(2) Uiso 0.579(9) 1 d D . P A 1
C15A C 0.0102(11) -0.3452(7) 0.0750(7) 0.043(3) Uiso 0.579(9) 1 d . . P A 1
H15A H -0.018435 -0.354250 0.028773 0.051 Uiso 0.579(9) 1 calc R U P A 1
H15B H -0.055544 -0.357099 0.111412 0.051 Uiso 0.579(9) 1 calc R U P A 1
C16A C 0.1552(10) -0.4035(5) 0.0868(5) 0.031(3) Uiso 0.579(9) 1 d D . P A 1
C17A C 0.5148(9) -0.3301(6) 0.2209(6) 0.042(2) Uiso 0.515(7) 1 d D . P B 1
C18A C 0.5154(12) -0.2534(7) 0.2510(7) 0.055(3) Uiso 0.515(7) 1 d . . P B 1
H18A H 0.595805 -0.235391 0.233532 0.066 Uiso 0.515(7) 1 calc R U P B 1
H18B H 0.515070 -0.259610 0.302463 0.066 Uiso 0.515(7) 1 calc R U P B 1
C19A C 0.3930(10) -0.1906(6) 0.2306(6) 0.035(3) Uiso 0.515(7) 1 d D . P B 1
C20A C -0.1134(7) -0.2051(5) 0.1102(5) 0.0413(18) Uiso 0.579(9) 1 d . . P A 1
H20A H -0.119683 -0.147670 0.097007 0.050 Uiso 0.579(9) 1 calc R U P A 1
H20B H -0.184613 -0.222713 0.088545 0.050 Uiso 0.579(9) 1 calc R U P A 1
C21A C -0.1347(8) -0.2132(5) 0.1896(5) 0.049(2) Uiso 0.579(9) 1 d . . P A 1
H21A H -0.114671 -0.270303 0.203826 0.074 Uiso 0.579(9) 1 calc R U P A 1
H21B H -0.226370 -0.188905 0.204133 0.074 Uiso 0.579(9) 1 calc R U P A 1
H21C H -0.076649 -0.185508 0.211665 0.074 Uiso 0.579(9) 1 calc R U P A 1
C22A C 0.0576(8) -0.2205(4) 0.0064(4) 0.0336(17) Uiso 0.579(9) 1 d . . P A 1
H22A H 0.066272 -0.164494 0.011896 0.040 Uiso 0.579(9) 1 calc R U P A 1
H22B H 0.144300 -0.251973 -0.011579 0.040 Uiso 0.579(9) 1 calc R U P A 1
C23A C -0.0394(8) -0.2198(5) -0.0472(5) 0.0443(19) Uiso 0.579(9) 1 d . . P A 1
H23A H -0.050941 -0.274596 -0.052450 0.066 Uiso 0.579(9) 1 calc R U P A 1
H23B H -0.006620 -0.199503 -0.092047 0.066 Uiso 0.579(9) 1 calc R U P A 1
H23C H -0.123917 -0.184732 -0.032189 0.066 Uiso 0.579(9) 1 calc R U P A 1
C24A C 0.1599(11) -0.4837(5) 0.1281(5) 0.048(2) Uiso 0.579(9) 1 d . . P A 1
H24A H 0.107976 -0.515092 0.104546 0.058 Uiso 0.579(9) 1 calc R U P A 1
H24B H 0.252113 -0.514884 0.125823 0.058 Uiso 0.579(9) 1 calc R U P A 1
C25A C 0.1095(13) -0.4768(8) 0.2043(6) 0.077(3) Uiso 0.579(9) 1 d . . P A 1
H25A H 0.162660 -0.448221 0.229109 0.115 Uiso 0.579(9) 1 calc R U P A 1
H25B H 0.115508 -0.530809 0.225399 0.115 Uiso 0.579(9) 1 calc R U P A 1
H25C H 0.017632 -0.446954 0.207643 0.115 Uiso 0.579(9) 1 calc R U P A 1
C26A C 0.2275(11) -0.4218(7) 0.0164(6) 0.043(3) Uiso 0.579(9) 1 d . . P A 1
H26A H 0.321869 -0.444364 0.022372 0.052 Uiso 0.579(9) 1 calc R U P A 1
H26B H 0.219572 -0.371586 -0.012353 0.052 Uiso 0.579(9) 1 calc R U P A 1
C27A C 0.1705(11) -0.4821(7) -0.0204(6) 0.079(3) Uiso 0.579(9) 1 d . . P A 1
H27A H 0.178321 -0.531750 0.008280 0.118 Uiso 0.579(9) 1 calc R U P A 1
H27B H 0.218793 -0.494273 -0.065764 0.118 Uiso 0.579(9) 1 calc R U P A 1
H27C H 0.077628 -0.459094 -0.027251 0.118 Uiso 0.579(9) 1 calc R U P A 1
C28A C 0.5179(9) -0.3993(5) 0.2778(4) 0.0385(19) Uiso 0.515(7) 1 d . . P B 1
H28A H 0.440320 -0.383620 0.311243 0.046 Uiso 0.515(7) 1 calc R U P B 1
H28B H 0.509532 -0.448463 0.254721 0.046 Uiso 0.515(7) 1 calc R U P B 1
C29A C 0.6405(10) -0.4195(6) 0.3184(5) 0.055(2) Uiso 0.515(7) 1 d . . P B 1
H29A H 0.718334 -0.434150 0.285876 0.083 Uiso 0.515(7) 1 calc R U P B 1
H29B H 0.635889 -0.464904 0.350919 0.083 Uiso 0.515(7) 1 calc R U P B 1
H29C H 0.646223 -0.372612 0.344638 0.083 Uiso 0.515(7) 1 calc R U P B 1
C30A C 0.6292(10) -0.3473(6) 0.1766(6) 0.055(2) Uiso 0.515(7) 1 d . . P B 1
H30A H 0.705116 -0.348250 0.204554 0.066 Uiso 0.515(7) 1 calc R U P B 1
H30B H 0.625686 -0.302715 0.141490 0.066 Uiso 0.515(7) 1 calc R U P B 1
C31A C 0.6530(13) -0.4229(8) 0.1400(7) 0.081(4) Uiso 0.515(7) 1 d . . P B 1
H31A H 0.640040 -0.466297 0.173031 0.121 Uiso 0.515(7) 1 calc R U P B 1
H31B H 0.743360 -0.435409 0.118968 0.121 Uiso 0.515(7) 1 calc R U P B 1
H31C H 0.591566 -0.417775 0.103234 0.121 Uiso 0.515(7) 1 calc R U P B 1
C32A C 0.3108(12) -0.1534(7) 0.2951(6) 0.049(3) Uiso 0.515(7) 1 d . . P B 1
H32A H 0.263609 -0.098548 0.281247 0.059 Uiso 0.515(7) 1 calc R U P B 1
H32B H 0.372661 -0.147139 0.329702 0.059 Uiso 0.515(7) 1 calc R U P B 1
C33A C 0.2034(13) -0.1979(8) 0.3350(7) 0.066(3) Uiso 0.515(7) 1 d . . P B 1
H33A H 0.142251 -0.206956 0.301713 0.099 Uiso 0.515(7) 1 calc R U P B 1
H33B H 0.154570 -0.163971 0.372431 0.099 Uiso 0.515(7) 1 calc R U P B 1
H33C H 0.248404 -0.249758 0.354934 0.099 Uiso 0.515(7) 1 calc R U P B 1
C34A C 0.4407(9) -0.1297(6) 0.1839(6) 0.049(2) Uiso 0.515(7) 1 d . . P B 1
H34A H 0.363447 -0.094133 0.163722 0.059 Uiso 0.515(7) 1 calc R U P B 1
H34B H 0.496280 -0.158510 0.144811 0.059 Uiso 0.515(7) 1 calc R U P B 1
C35A C 0.5169(9) -0.0777(6) 0.2148(5) 0.056(2) Uiso 0.515(7) 1 d . . P B 1
H35A H 0.468199 -0.053295 0.256973 0.084 Uiso 0.515(7) 1 calc R U P B 1
H35B H 0.530218 -0.035137 0.180845 0.084 Uiso 0.515(7) 1 calc R U P B 1
H35C H 0.602312 -0.110344 0.226785 0.084 Uiso 0.515(7) 1 calc R U P B 1
C14B C 0.0103(10) -0.2603(7) 0.0982(7) 0.035(3) Uiso 0.421(9) 1 d D . P A 2
C15B C 0.0105(16) -0.3493(10) 0.0901(9) 0.043(5) Uiso 0.421(9) 1 d . . P A 2
H15C H -0.051821 -0.365658 0.126242 0.052 Uiso 0.421(9) 1 calc R U P A 2
H15D H -0.020128 -0.356519 0.043841 0.052 Uiso 0.421(9) 1 calc R U P A 2
C16B C 0.1287(15) -0.3964(9) 0.0958(8) 0.048(5) Uiso 0.421(9) 1 d D . P A 2
C17B C 0.4903(9) -0.3386(6) 0.2413(5) 0.040(2) Uiso 0.485(7) 1 d D . P B 2
C18B C 0.4907(8) -0.2536(5) 0.2719(5) 0.0244(18) Uiso 0.485(7) 1 d . . P B 2
H18C H 0.482966 -0.257298 0.323520 0.029 Uiso 0.485(7) 1 calc R U P B 2
H18D H 0.574795 -0.238537 0.257081 0.029 Uiso 0.485(7) 1 calc R U P B 2
C19B C 0.3737(10) -0.1872(5) 0.2456(6) 0.026(3) Uiso 0.485(7) 1 d D . P B 2
C20B C -0.1130(10) -0.2240(6) 0.1432(7) 0.041(2) Uiso 0.421(9) 1 d . . P A 2
H20C H -0.131990 -0.164721 0.136435 0.049 Uiso 0.421(9) 1 calc R U P A 2
H20D H -0.187725 -0.243137 0.126924 0.049 Uiso 0.421(9) 1 calc R U P A 2
C21B C -0.1040(12) -0.2444(8) 0.2205(6) 0.054(3) Uiso 0.421(9) 1 d . . P A 2
H21D H -0.073395 -0.302711 0.227326 0.081 Uiso 0.421(9) 1 calc R U P A 2
H21E H -0.190823 -0.226677 0.244912 0.081 Uiso 0.421(9) 1 calc R U P A 2
H21F H -0.041928 -0.216898 0.239174 0.081 Uiso 0.421(9) 1 calc R U P A 2
C22B C 0.0217(11) -0.2154(6) 0.0270(6) 0.034(2) Uiso 0.421(9) 1 d . . P A 2
H22C H 0.017245 -0.157988 0.035475 0.041 Uiso 0.421(9) 1 calc R U P A 2
H22D H 0.108960 -0.237942 0.003367 0.041 Uiso 0.421(9) 1 calc R U P A 2
C23B C -0.0844(13) -0.2205(7) -0.0222(7) 0.051(3) Uiso 0.421(9) 1 d . . P A 2
H23D H -0.067951 -0.275107 -0.040049 0.076 Uiso 0.421(9) 1 calc R U P A 2
H23E H -0.082224 -0.181886 -0.061344 0.076 Uiso 0.421(9) 1 calc R U P A 2
H23F H -0.170964 -0.207812 0.003341 0.076 Uiso 0.421(9) 1 calc R U P A 2
C24B C 0.1116(13) -0.4710(7) 0.1393(6) 0.043(3) Uiso 0.421(9) 1 d . . P A 2
H24C H 0.056407 -0.499463 0.114862 0.051 Uiso 0.421(9) 1 calc R U P A 2
H24D H 0.198715 -0.507897 0.143042 0.051 Uiso 0.421(9) 1 calc R U P A 2
C25B C 0.0505(14) -0.4517(8) 0.2103(6) 0.054(3) Uiso 0.421(9) 1 d . . P A 2
H25D H 0.110562 -0.430666 0.237051 0.081 Uiso 0.421(9) 1 calc R U P A 2
H25E H 0.032101 -0.500628 0.233687 0.081 Uiso 0.421(9) 1 calc R U P A 2
H25F H -0.031819 -0.411149 0.207049 0.081 Uiso 0.421(9) 1 calc R U P A 2
C26B C 0.207(2) -0.4299(14) 0.0269(12) 0.078(8) Uiso 0.421(9) 1 d . . P A 2
H26C H 0.190502 -0.384195 -0.007283 0.094 Uiso 0.421(9) 1 calc R U P A 2
H26D H 0.159414 -0.469437 0.011243 0.094 Uiso 0.421(9) 1 calc R U P A 2
C27B C 0.3659(19) -0.4733(12) 0.0128(11) 0.109(6) Uiso 0.421(9) 1 d . . P A 2
H27D H 0.417485 -0.448942 0.042437 0.164 Uiso 0.421(9) 1 calc R U P A 2
H27E H 0.393867 -0.465200 -0.036380 0.164 Uiso 0.421(9) 1 calc R U P A 2
H27F H 0.379724 -0.531076 0.023946 0.164 Uiso 0.421(9) 1 calc R U P A 2
C28B C 0.4627(11) -0.4002(6) 0.3008(6) 0.052(2) Uiso 0.485(7) 1 d . . P B 2
H28C H 0.381309 -0.375464 0.328851 0.063 Uiso 0.485(7) 1 calc R U P B 2
H28D H 0.447164 -0.448560 0.279190 0.063 Uiso 0.485(7) 1 calc R U P B 2
C29B C 0.5715(14) -0.4259(8) 0.3485(7) 0.079(4) Uiso 0.485(7) 1 d . . P B 2
H29D H 0.649525 -0.456722 0.322432 0.119 Uiso 0.485(7) 1 calc R U P B 2
H29E H 0.544083 -0.459691 0.386854 0.119 Uiso 0.485(7) 1 calc R U P B 2
H29F H 0.592187 -0.378255 0.367535 0.119 Uiso 0.485(7) 1 calc R U P B 2
C30B C 0.6065(17) -0.3846(11) 0.1990(9) 0.098(5) Uiso 0.485(7) 1 d . . P B 2
H30C H 0.684672 -0.390537 0.226273 0.118 Uiso 0.485(7) 1 calc R U P B 2
H30D H 0.592727 -0.439269 0.192588 0.118 Uiso 0.485(7) 1 calc R U P B 2
C31B C 0.6353(17) -0.3503(10) 0.1310(9) 0.101(5) Uiso 0.485(7) 1 d . . P B 2
H31D H 0.555631 -0.337463 0.105410 0.151 Uiso 0.485(7) 1 calc R U P B 2
H31E H 0.703647 -0.389120 0.105011 0.151 Uiso 0.485(7) 1 calc R U P B 2
H31F H 0.666323 -0.300964 0.136655 0.151 Uiso 0.485(7) 1 calc R U P B 2
C32B C 0.2829(10) -0.1563(6) 0.3092(5) 0.031(2) Uiso 0.485(7) 1 d . . P B 2
H32C H 0.330770 -0.131384 0.341316 0.038 Uiso 0.485(7) 1 calc R U P B 2
H32D H 0.206884 -0.114733 0.294368 0.038 Uiso 0.485(7) 1 calc R U P B 2
C33B C 0.2355(12) -0.2253(8) 0.3463(7) 0.055(3) Uiso 0.485(7) 1 d . . P B 2
H33D H 0.177648 -0.244741 0.316739 0.083 Uiso 0.485(7) 1 calc R U P B 2
H33E H 0.186894 -0.206937 0.390398 0.083 Uiso 0.485(7) 1 calc R U P B 2
H33F H 0.311021 -0.269083 0.355754 0.083 Uiso 0.485(7) 1 calc R U P B 2
C34B C 0.4197(7) -0.1105(4) 0.2119(4) 0.0253(17) Uiso 0.485(7) 1 d . . P B 2
H34C H 0.340666 -0.067426 0.204572 0.030 Uiso 0.485(7) 1 calc R U P B 2
H34D H 0.471022 -0.090940 0.245812 0.030 Uiso 0.485(7) 1 calc R U P B 2
C35B C 0.5032(8) -0.1239(5) 0.1422(4) 0.036(2) Uiso 0.485(7) 1 d . . P B 2
H35D H 0.585264 -0.163483 0.149333 0.055 Uiso 0.485(7) 1 calc R U P B 2
H35E H 0.523299 -0.072889 0.124747 0.055 Uiso 0.485(7) 1 calc R U P B 2
H35F H 0.454263 -0.143981 0.108148 0.055 Uiso 0.485(7) 1 calc R U P B 2
C36 C 0.1088(3) 0.1717(2) 0.36346(17) 0.0285(7) Uani 1 1 d . . . . .
C37 C 0.0184(4) 0.2471(2) 0.36571(18) 0.0359(8) Uani 1 1 d . . . . .
C38 C 0.0026(5) 0.2927(3) 0.4254(2) 0.0494(11) Uani 1 1 d D . . . .
C39 C 0.0744(5) 0.2660(3) 0.4827(2) 0.0486(11) Uani 1 1 d . . . . .
H39 H 0.064016 0.298409 0.522628 0.058 Uiso 1 1 calc R U . . .
C40 C 0.1607(4) 0.1921(2) 0.48141(18) 0.0357(8) Uani 1 1 d . . . . .
C41 C 0.1783(3) 0.1440(2) 0.42272(17) 0.0290(7) Uani 1 1 d . . . . .
C42 C -0.0757(4) 0.2890(2) 0.3114(2) 0.0395(9) Uani 1 1 d . . . . .
C43A C -0.1499(7) 0.3657(4) 0.3476(3) 0.0315(16) Uiso 0.636(7) 1 d . . P C 1
H43A H -0.240860 0.361162 0.361957 0.038 Uiso 0.636(7) 1 calc R U P C 1
H43B H -0.154116 0.412490 0.314835 0.038 Uiso 0.636(7) 1 calc R U P C 1
C44A C -0.0794(6) 0.3784(4) 0.4124(3) 0.0354(15) Uiso 0.636(7) 1 d D . P C 1
C43B C -0.1860(11) 0.3538(6) 0.3602(5) 0.025(2) Uiso 0.364(7) 1 d . . P C 2
H43C H -0.205509 0.407370 0.336409 0.030 Uiso 0.364(7) 1 calc R U P C 2
H43D H -0.268764 0.334757 0.367862 0.030 Uiso 0.364(7) 1 calc R U P C 2
C44B C -0.1278(9) 0.3597(6) 0.4317(5) 0.026(2) Uiso 0.364(7) 1 d D . P C 2
C45 C 0.2374(4) 0.1504(2) 0.54170(18) 0.0357(8) Uani 1 1 d . . . . .
C46 C 0.3275(4) 0.0771(2) 0.50628(17) 0.0321(8) Uani 1 1 d . . . . .
H46 H 0.335551 0.029224 0.538064 0.039 Uiso 1 1 calc R U . . .
H46A H 0.416198 0.087462 0.495185 0.039 Uiso 1 1 calc R U . . .
C47 C 0.2679(3) 0.0616(2) 0.43847(17) 0.0282(7) Uani 1 1 d . . . . .
C48 C -0.1619(4) 0.2341(2) 0.2873(2) 0.0388(9) Uani 1 1 d . . . . .
H48 H -0.234277 0.268051 0.262060 0.047 Uiso 1 1 calc R U . . .
H48A H -0.107787 0.195852 0.253517 0.047 Uiso 1 1 calc R U . . .
C49 C -0.2210(4) 0.1863(3) 0.3437(2) 0.0475(10) Uani 1 1 d . . . . .
H49 H -0.150635 0.148541 0.366433 0.071 Uiso 1 1 calc R U . . .
H49A H -0.277372 0.156266 0.323022 0.071 Uiso 1 1 calc R U . . .
H49B H -0.273443 0.223031 0.378260 0.071 Uiso 1 1 calc R U . . .
C50 C -0.0020(5) 0.3197(2) 0.2470(2) 0.0444(10) Uani 1 1 d . . . . .
H50 H 0.051167 0.355688 0.262919 0.053 Uiso 1 1 calc R U . . .
H50A H 0.059485 0.272952 0.225230 0.053 Uiso 1 1 calc R U . . .
C51 C -0.0891(6) 0.3651(3) 0.1910(3) 0.0579(13) Uani 1 1 d . . . . .
H51 H -0.133151 0.328021 0.169954 0.087 Uiso 1 1 calc R U . . .
H51A H -0.034734 0.387179 0.154912 0.087 Uiso 1 1 calc R U . . .
H51B H -0.155188 0.409124 0.212484 0.087 Uiso 1 1 calc R U . . .
C52A C -0.1771(7) 0.4017(4) 0.4760(4) 0.0463(18) Uiso 0.636(7) 1 d . . P C 1
H52A H -0.128219 0.411852 0.515470 0.056 Uiso 0.636(7) 1 calc R U P C 1
H52B H -0.239936 0.452534 0.464707 0.056 Uiso 0.636(7) 1 calc R U P C 1
C53A C -0.2538(9) 0.3381(5) 0.4990(4) 0.046(2) Uiso 0.636(7) 1 d . . P C 1
H53A H -0.320019 0.337928 0.465720 0.069 Uiso 0.636(7) 1 calc R U P C 1
H53B H -0.297282 0.350367 0.545466 0.069 Uiso 0.636(7) 1 calc R U P C 1
H53C H -0.193483 0.285063 0.500476 0.069 Uiso 0.636(7) 1 calc R U P C 1
C54A C -0.0032(10) 0.4428(6) 0.4010(5) 0.054(3) Uiso 0.636(7) 1 d . . P C 1
H54A H 0.046647 0.441856 0.442811 0.064 Uiso 0.636(7) 1 calc R U P C 1
H54B H 0.062319 0.426276 0.361393 0.064 Uiso 0.636(7) 1 calc R U P C 1
C55A C -0.0694(8) 0.5281(5) 0.3870(4) 0.060(2) Uiso 0.636(7) 1 d . . P C 1
H55A H -0.121027 0.531495 0.346160 0.089 Uiso 0.636(7) 1 calc R U P C 1
H55B H -0.003152 0.560400 0.377950 0.089 Uiso 0.636(7) 1 calc R U P C 1
H55C H -0.127758 0.548741 0.427669 0.089 Uiso 0.636(7) 1 calc R U P C 1
C52B C -0.2253(15) 0.3555(10) 0.4952(8) 0.050(4) Uiso 0.364(7) 1 d . . P C 2
H52C H -0.243025 0.300774 0.497957 0.060 Uiso 0.364(7) 1 calc R U P C 2
H52D H -0.181116 0.361766 0.537663 0.060 Uiso 0.364(7) 1 calc R U P C 2
C53B C -0.3545(13) 0.4148(8) 0.4979(7) 0.057(4) Uiso 0.364(7) 1 d . . P C 2
H53D H -0.340155 0.469267 0.501109 0.086 Uiso 0.364(7) 1 calc R U P C 2
H53E H -0.409337 0.402537 0.538771 0.086 Uiso 0.364(7) 1 calc R U P C 2
H53F H -0.398810 0.411340 0.455412 0.086 Uiso 0.364(7) 1 calc R U P C 2
C54B C -0.0840(12) 0.4361(7) 0.4435(7) 0.048(3) Uiso 0.364(7) 1 d . . P C 2
H54C H -0.057281 0.435086 0.491877 0.057 Uiso 0.364(7) 1 calc R U P C 2
H54D H -0.158788 0.482725 0.438225 0.057 Uiso 0.364(7) 1 calc R U P C 2
C55B C 0.0305(15) 0.4470(8) 0.3927(7) 0.037(4) Uiso 0.364(7) 1 d . . P C 2
H55D H 0.108382 0.404779 0.401789 0.056 Uiso 0.364(7) 1 calc R U P C 2
H55E H 0.049398 0.499919 0.398923 0.056 Uiso 0.364(7) 1 calc R U P C 2
H55F H 0.007348 0.443433 0.344709 0.056 Uiso 0.364(7) 1 calc R U P C 2
C56 C 0.1391(4) 0.1264(3) 0.5983(2) 0.0480(10) Uani 1 1 d . . . . .
H56 H 0.082207 0.176354 0.617480 0.058 Uiso 1 1 calc R U . . .
H56A H 0.082100 0.097672 0.575613 0.058 Uiso 1 1 calc R U . . .
C57 C 0.1981(6) 0.0740(3) 0.6588(2) 0.0659(14) Uani 1 1 d . . . . .
H57 H 0.251415 0.022988 0.641119 0.099 Uiso 1 1 calc R U . . .
H57A H 0.127388 0.063126 0.691711 0.099 Uiso 1 1 calc R U . . .
H57B H 0.253495 0.101917 0.682653 0.099 Uiso 1 1 calc R U . . .
C58 C 0.3153(5) 0.2045(3) 0.5736(2) 0.0488(11) Uani 1 1 d . . . . .
H58 H 0.252276 0.247173 0.599786 0.059 Uiso 1 1 calc R U . . .
H58A H 0.372594 0.171700 0.607713 0.059 Uiso 1 1 calc R U . . .
C59 C 0.3996(5) 0.2444(3) 0.5224(3) 0.0609(13) Uani 1 1 d . . . . .
H59 H 0.464562 0.202919 0.497079 0.091 Uiso 1 1 calc R U . . .
H59A H 0.444986 0.277323 0.547736 0.091 Uiso 1 1 calc R U . . .
H59B H 0.343962 0.278633 0.489187 0.091 Uiso 1 1 calc R U . . .
C60 C 0.1788(4) 0.0007(2) 0.45013(18) 0.0341(8) Uani 1 1 d . . . . .
H60 H 0.100387 0.025734 0.480224 0.041 Uiso 1 1 calc R U . . .
H60A H 0.148081 -0.008688 0.404468 0.041 Uiso 1 1 calc R U . . .
C61 C 0.2403(5) -0.0809(2) 0.4830(2) 0.0453(10) Uani 1 1 d . . . . .
H61 H 0.319753 -0.105983 0.454728 0.068 Uiso 1 1 calc R U . . .
H61A H 0.177339 -0.115748 0.485126 0.068 Uiso 1 1 calc R U . . .
H61B H 0.263248 -0.073331 0.530337 0.068 Uiso 1 1 calc R U . . .
C62 C 0.3777(3) 0.0319(2) 0.38160(18) 0.0320(8) Uani 1 1 d . . . . .
H62 H 0.436534 -0.017436 0.399569 0.038 Uiso 1 1 calc R U . . .
H62A H 0.337387 0.016768 0.340782 0.038 Uiso 1 1 calc R U . . .
C63 C 0.4605(4) 0.0915(3) 0.3570(2) 0.0390(9) Uani 1 1 d . . . . .
H63 H 0.402927 0.143540 0.345729 0.059 Uiso 1 1 calc R U . . .
H63A H 0.516170 0.071282 0.315342 0.059 Uiso 1 1 calc R U . . .
H63B H 0.516055 0.098134 0.394064 0.059 Uiso 1 1 calc R U . . .
P3 P -0.23114(11) 0.08243(7) 0.14242(5) 0.0439(3) Uani 1 1 d . . . . .
F1 F -0.1357(2) 0.06047(14) 0.20591(12) 0.0476(6) Uani 1 1 d . . . . .
F2 F -0.3230(3) 0.1043(2) 0.07897(14) 0.0732(10) Uani 1 1 d . . . . .
F3 F -0.2511(4) -0.0067(2) 0.14668(19) 0.0843(10) Uani 1 1 d . . . . .
F4 F -0.2055(4) 0.17047(17) 0.13770(15) 0.0781(10) Uani 1 1 d . . . . .
F5 F -0.3508(3) 0.1111(2) 0.19644(15) 0.0798(10) Uani 1 1 d . . . . .
F6 F -0.1065(3) 0.05314(19) 0.08874(13) 0.0635(8) Uani 1 1 d . . . . .
C64A C 0.5960(12) 0.5991(7) 0.6403(6) 0.159(4) Uiso 1 1 d D . . D -1
H64A H 0.640532 0.543057 0.649873 0.238 Uiso 1 1 calc R U . D -1
H64B H 0.638665 0.619593 0.598352 0.238 Uiso 1 1 calc R U . D -1
H64C H 0.503641 0.601739 0.632800 0.238 Uiso 1 1 calc R U . D -1
C65A C 0.6038(10) 0.6479(6) 0.6995(5) 0.128(3) Uiso 1 1 d D . . D -1
H65A H 0.567455 0.704984 0.686471 0.153 Uiso 1 1 calc R U . D -1
H65B H 0.697779 0.642671 0.707090 0.153 Uiso 1 1 calc R U . D -1
C66A C 0.5323(10) 0.6284(6) 0.7703(5) 0.134(3) Uiso 1 1 d D . . D -1
H66A H 0.438547 0.633018 0.762443 0.160 Uiso 1 1 calc R U . D -1
H66B H 0.569320 0.571487 0.783435 0.160 Uiso 1 1 calc R U . D -1
C67A C 0.5380(10) 0.6749(6) 0.8267(5) 0.128(3) Uiso 1 1 d D . . D -1
H67A H 0.504162 0.732206 0.813358 0.154 Uiso 1 1 calc R U . D -1
H67B H 0.631224 0.668384 0.836478 0.154 Uiso 1 1 calc R U . D -1
C68A C 0.4646(10) 0.6565(6) 0.8910(5) 0.124(3) Uiso 1 1 d D . . D -1
H68A H 0.490235 0.597704 0.900523 0.149 Uiso 1 1 calc R U . D -1
H68B H 0.370032 0.669540 0.882437 0.149 Uiso 1 1 calc R U . D -1
C69A C 0.4811(12) 0.6993(7) 0.9574(6) 0.162(4) Uiso 1 1 d D . . D -1
H69A H 0.574870 0.692652 0.963933 0.242 Uiso 1 1 calc R U . D -1
H69B H 0.438841 0.675781 0.997868 0.242 Uiso 1 1 calc R U . D -1
H69C H 0.440212 0.756778 0.952732 0.242 Uiso 1 1 calc R U . D -1

loop_
_atom_site_aniso_label
_atom_site_aniso_U_11
_atom_site_aniso_U_22
_atom_site_aniso_U_33
_atom_site_aniso_U_23
_atom_site_aniso_U_13
_atom_site_aniso_U_12
Cu1 0.0426(3) 0.0292(3) 0.0314(3) -0.00148(18) -0.00877(19) -0.00954(19)
P1 0.0289(5) 0.0314(5) 0.0391(5) -0.0031(4) -0.0055(4) -0.0043(4)
P2 0.0339(5) 0.0269(4) 0.0191(4) -0.0013(3) -0.0055(3) -0.0068(4)
N1 0.0386(16) 0.0267(15) 0.0213(14) 0.0004(11) -0.0056(12) -0.0081(12)
C1 0.050(2) 0.0307(19) 0.0306(19) -0.0037(15) -0.0121(16) -0.0083(16)
C2 0.0394(19) 0.0271(17) 0.0244(17) -0.0018(13) -0.0091(14) -0.0102(15)
C3 0.045(2) 0.0286(18) 0.0233(17) -0.0021(14) -0.0107(15) -0.0056(15)
C4 0.056(2) 0.040(2) 0.0240(18) -0.0061(15) -0.0007(17) -0.0071(18)
C5 0.051(2) 0.051(2) 0.0290(19) -0.0009(17) 0.0068(17) -0.016(2)
C6 0.047(2) 0.039(2) 0.0323(19) -0.0016(16) -0.0027(17) -0.0172(17)
C7 0.0378(19) 0.0253(17) 0.0229(16) 0.0007(13) -0.0068(14) -0.0079(14)
C8 0.0266(17) 0.0295(18) 0.0371(19) 0.0011(15) 0.0006(14) -0.0083(14)
C9 0.0302(18) 0.0332(19) 0.0367(19) 0.0020(15) 0.0018(15) -0.0110(15)
C10 0.043(2) 0.033(2) 0.039(2) 0.0042(16) -0.0049(17) -0.0118(16)
C11 0.053(2) 0.028(2) 0.053(2) -0.0016(17) -0.011(2) -0.0003(18)
C12 0.039(2) 0.036(2) 0.050(2) -0.0023(18) -0.0078(18) -0.0003(17)
C13 0.0282(18) 0.0328(19) 0.037(2) 0.0007(15) 0.0000(15) -0.0070(15)
C36 0.0338(18) 0.0317(18) 0.0199(16) -0.0052(13) -0.0050(13) -0.0051(14)
C37 0.045(2) 0.034(2) 0.0265(18) -0.0049(15) -0.0138(16) -0.0007(16)
C38 0.059(3) 0.041(2) 0.041(2) -0.0141(18) -0.024(2) 0.013(2)
C39 0.062(3) 0.045(2) 0.031(2) -0.0197(17) -0.0202(19) 0.012(2)
C40 0.039(2) 0.041(2) 0.0243(18) -0.0055(15) -0.0087(15) -0.0001(16)
C41 0.0321(18) 0.0318(18) 0.0225(16) -0.0015(14) -0.0037(14) -0.0051(14)
C42 0.054(2) 0.0280(19) 0.033(2) -0.0062(15) -0.0209(18) 0.0046(17)
C45 0.040(2) 0.042(2) 0.0216(17) -0.0040(15) -0.0099(15) 0.0004(16)
C46 0.0325(18) 0.038(2) 0.0237(17) 0.0019(14) -0.0059(14) -0.0017(15)
C47 0.0295(17) 0.0309(18) 0.0224(16) 0.0002(13) -0.0044(13) -0.0023(14)
C48 0.048(2) 0.034(2) 0.0315(19) -0.0028(15) -0.0174(17) 0.0005(17)
C49 0.051(2) 0.050(2) 0.040(2) -0.0038(18) -0.0104(19) -0.003(2)
C50 0.065(3) 0.030(2) 0.040(2) 0.0016(16) -0.024(2) -0.0079(18)
C51 0.086(4) 0.037(2) 0.053(3) 0.015(2) -0.033(3) -0.013(2)
C56 0.049(2) 0.064(3) 0.0251(19) -0.0044(18) -0.0020(17) -0.001(2)
C57 0.081(4) 0.080(4) 0.028(2) 0.005(2) 0.003(2) -0.004(3)
C58 0.059(3) 0.053(3) 0.034(2) -0.0089(18) -0.0233(19) -0.003(2)
C59 0.078(3) 0.054(3) 0.058(3) -0.001(2) -0.026(3) -0.024(3)
C60 0.040(2) 0.038(2) 0.0229(17) 0.0018(14) -0.0020(15) -0.0079(16)
C61 0.066(3) 0.039(2) 0.031(2) 0.0064(17) -0.0089(19) -0.013(2)
C62 0.0320(18) 0.0354(19) 0.0248(17) 0.0007(14) -0.0053(14) 0.0014(15)
C63 0.0334(19) 0.054(2) 0.0292(19) 0.0005(17) -0.0033(15) -0.0096(17)
P3 0.0415(6) 0.0488(6) 0.0373(6) -0.0174(5) -0.0176(5) 0.0064(5)
F1 0.0504(14) 0.0483(14) 0.0410(13) -0.0029(10) -0.0211(11) 0.0018(11)
F2 0.0517(15) 0.109(2) 0.0460(15) -0.0370(15) -0.0262(12) 0.0227(15)
F3 0.099(3) 0.070(2) 0.096(2) -0.0242(18) -0.022(2) -0.0355(19)
F4 0.133(3) 0.0496(16) 0.0542(17) 0.0022(13) -0.0442(18) -0.0129(17)
F5 0.0518(16) 0.124(3) 0.0474(16) -0.0280(16) -0.0096(13) 0.0215(17)
F6 0.0488(15) 0.086(2) 0.0463(15) -0.0106(13) -0.0103(12) 0.0088(14)

loop_
_atom_type_symbol
_atom_type_description
_atom_type_scat_dispersion_real
_atom_type_scat_dispersion_imag
_atom_type_scat_source
C C 0.0033 0.0016 'International Tables Vol C Tables 4.2.6.8 and 6.1.1.4'
H H 0.0000 0.0000 'International Tables Vol C Tables 4.2.6.8 and 6.1.1.4'
N N 0.0061 0.0033 'International Tables Vol C Tables 4.2.6.8 and 6.1.1.4'
F F 0.0171 0.0103 'International Tables Vol C Tables 4.2.6.8 and 6.1.1.4'
P P 0.1023 0.0942 'International Tables Vol C Tables 4.2.6.8 and 6.1.1.4'
Cu Cu 0.3201 1.2651 'International Tables Vol C Tables 4.2.6.8 and 6.1.1.4'

loop_
_geom_angle_atom_site_label_1
_geom_angle_atom_site_label_2
_geom_angle_atom_site_label_3
_geom_angle
_geom_angle_site_symmetry_1
_geom_angle_site_symmetry_3
_geom_angle_publ_flag
N1 Cu1 P2 83.85(8) . . ?
N1 Cu1 P1 85.38(8) . . ?
P2 Cu1 P1 162.72(4) . . ?
N1 Cu1 F1 110.94(10) . . ?
P2 Cu1 F1 101.33(6) . . ?
P1 Cu1 F1 95.12(6) . . ?
C8 P1 C1 106.92(17) . . ?
C8 P1 Cu1 138.05(13) . . ?
C1 P1 Cu1 97.03(12) . . ?
C8 P1 H1 101(2) . . ?
C1 P1 H1 98(2) . . ?
Cu1 P1 H1 109(2) . . ?
C2 P2 C36 106.50(16) . . ?
C2 P2 Cu1 100.52(12) . . ?
C36 P2 Cu1 152.90(12) . . ?
C3 N1 C7 120.3(3) . . ?
C3 N1 Cu1 120.2(2) . . ?
C7 N1 Cu1 118.7(2) . . ?
C3 C1 P1 114.3(2) . . ?
C3 C1 H1A 108.7 . . ?
P1 C1 H1A 108.7 . . ?
C3 C1 H1B 108.7 . . ?
P1 C1 H1B 108.7 . . ?
H1A C1 H1B 107.6 . . ?
C7 C2 P2 120.6(3) . . ?
C7 C2 H2 119.7 . . ?
P2 C2 H2 119.7 . . ?
N1 C3 C4 120.9(3) . . ?
N1 C3 C1 117.9(3) . . ?
C4 C3 C1 121.2(3) . . ?
C5 C4 C3 118.9(3) . . ?
C5 C4 H4 120.6 . . ?
C3 C4 H4 120.6 . . ?
C4 C5 C6 119.8(4) . . ?
C4 C5 H5 120.1 . . ?
C6 C5 H5 120.1 . . ?
C7 C6 C5 118.8(4) . . ?
C7 C6 H6 120.6 . . ?
C5 C6 H6 120.6 . . ?
N1 C7 C6 121.2(3) . . ?
N1 C7 C2 116.0(3) . . ?
C6 C7 C2 122.8(3) . . ?
C9 C8 C13 118.8(3) . . ?
C9 C8 P1 120.6(3) . . ?
C13 C8 P1 120.6(3) . . ?
C10 C9 C8 119.2(3) . . ?
C10 C9 C14B 108.7(5) . . ?
C8 C9 C14B 131.8(5) . . ?
C10 C9 C14A 108.8(4) . . ?
C8 C9 C14A 131.3(4) . . ?
C11 C10 C9 121.0(4) . . ?
C11 C10 C16A 122.7(5) . . ?
C9 C10 C16A 116.2(5) . . ?
C11 C10 C16B 130.2(7) . . ?
C9 C10 C16B 108.5(7) . . ?
C12 C11 C10 119.9(4) . . ?
C12 C11 H11 120.0 . . ?
C10 C11 H11 120.0 . . ?
C11 C12 C13 120.7(4) . . ?
C11 C12 C17B 123.6(5) . . ?
C13 C12 C17B 114.6(5) . . ?
C11 C12 C17A 126.0(5) . . ?
C13 C12 C17A 112.7(5) . . ?
C12 C13 C8 120.3(3) . . ?
C12 C13 C19A 107.9(5) . . ?
C8 C13 C19A 131.7(5) . . ?
C12 C13 C19B 111.1(5) . . ?
C8 C13 C19B 127.8(5) . . ?
C22A C14A C15A 111.2(7) . . ?
C22A C14A C20A 109.3(7) . . ?
C15A C14A C20A 107.6(7) . . ?
C22A C14A C9 110.7(6) . . ?
C15A C14A C9 101.4(6) . . ?
C20A C14A C9 116.4(6) . . ?
C14A C15A C16A 107.5(8) . . ?
C14A C15A H15A 110.2 . . ?
C16A C15A H15A 110.2 . . ?
C14A C15A H15B 110.2 . . ?
C16A C15A H15B 110.2 . . ?
H15A C15A H15B 108.5 . . ?
C26A C16A C10 112.4(7) . . ?
C26A C16A C24A 108.4(8) . . ?
C10 C16A C24A 110.6(6) . . ?
C26A C16A C15A 108.5(8) . . ?
C10 C16A C15A 99.0(7) . . ?
C24A C16A C15A 117.8(8) . . ?
C30A C17A C18A 104.7(9) . . ?
C30A C17A C12 121.2(8) . . ?
C18A C17A C12 103.3(7) . . ?
C30A C17A C28A 109.7(8) . . ?
C18A C17A C28A 112.3(8) . . ?
C12 C17A C28A 105.6(7) . . ?
C17A C18A C19A 109.2(8) . . ?
C17A C18A H18A 109.8 . . ?
C19A C18A H18A 109.8 . . ?
C17A C18A H18B 109.8 . . ?
C19A C18A H18B 109.8 . . ?
H18A C18A H18B 108.3 . . ?
C34A C19A C13 111.6(8) . . ?
C34A C19A C32A 112.6(9) . . ?
C13 C19A C32A 108.4(8) . . ?
C34A C19A C18A 106.7(9) . . ?
C13 C19A C18A 106.0(7) . . ?
C32A C19A C18A 111.3(9) . . ?
C21A C20A C14A 113.7(7) . . ?
C21A C20A H20A 108.8 . . ?
C14A C20A H20A 108.8 . . ?
C21A C20A H20B 108.8 . . ?
C14A C20A H20B 108.8 . . ?
H20A C20A H20B 107.7 . . ?
C20A C21A H21A 109.5 . . ?
C20A C21A H21B 109.5 . . ?
H21A C21A H21B 109.5 . . ?
C20A C21A H21C 109.5 . . ?
H21A C21A H21C 109.5 . . ?
H21B C21A H21C 109.5 . . ?
C23A C22A C14A 115.6(6) . . ?
C23A C22A H22A 108.4 . . ?
C14A C22A H22A 108.4 . . ?
C23A C22A H22B 108.4 . . ?
C14A C22A H22B 108.4 . . ?
H22A C22A H22B 107.4 . . ?
C22A C23A H23A 109.5 . . ?
C22A C23A H23B 109.5 . . ?
H23A C23A H23B 109.5 . . ?
C22A C23A H23C 109.5 . . ?
H23A C23A H23C 109.5 . . ?
H23B C23A H23C 109.5 . . ?
C25A C24A C16A 116.0(8) . . ?
C25A C24A H24A 108.3 . . ?
C16A C24A H24A 108.3 . . ?
C25A C24A H24B 108.3 . . ?
C16A C24A H24B 108.3 . . ?
H24A C24A H24B 107.4 . . ?
C24A C25A H25A 109.5 . . ?
C24A C25A H25B 109.5 . . ?
H25A C25A H25B 109.5 . . ?
C24A C25A H25C 109.5 . . ?
H25A C25A H25C 109.5 . . ?
H25B C25A H25C 109.5 . . ?
C16A C26A C27A 110.0(9) . . ?
C16A C26A H26A 109.7 . . ?
C27A C26A H26A 109.7 . . ?
C16A C26A H26B 109.7 . . ?
C27A C26A H26B 109.7 . . ?
H26A C26A H26B 108.2 . . ?
C26A C27A H27A 109.5 . . ?
C26A C27A H27B 109.5 . . ?
H27A C27A H27B 109.5 . . ?
C26A C27A H27C 109.5 . . ?
H27A C27A H27C 109.5 . . ?
H27B C27A H27C 109.5 . . ?
C29A C28A C17A 115.1(7) . . ?
C29A C28A H28A 108.5 . . ?
C17A C28A H28A 108.5 . . ?
C29A C28A H28B 108.5 . . ?
C17A C28A H28B 108.5 . . ?
H28A C28A H28B 107.5 . . ?
C28A C29A H29A 109.5 . . ?
C28A C29A H29B 109.5 . . ?
H29A C29A H29B 109.5 . . ?
C28A C29A H29C 109.5 . . ?
H29A C29A H29C 109.5 . . ?
H29B C29A H29C 109.5 . . ?
C17A C30A C31A 115.7(10) . . ?
C17A C30A H30A 108.4 . . ?
C31A C30A H30A 108.4 . . ?
C17A C30A H30B 108.4 . . ?
C31A C30A H30B 108.4 . . ?
H30A C30A H30B 107.4 . . ?
C30A C31A H31A 109.5 . . ?
C30A C31A H31B 109.5 . . ?
H31A C31A H31B 109.5 . . ?
C30A C31A H31C 109.5 . . ?
H31A C31A H31C 109.5 . . ?
H31B C31A H31C 109.5 . . ?
C19A C32A C33A 120.1(9) . . ?
C19A C32A H32A 107.3 . . ?
C33A C32A H32A 107.3 . . ?
C19A C32A H32B 107.3 . . ?
C33A C32A H32B 107.3 . . ?
H32A C32A H32B 106.9 . . ?
C32A C33A H33A 109.5 . . ?
C32A C33A H33B 109.5 . . ?
H33A C33A H33B 109.5 . . ?
C32A C33A H33C 109.5 . . ?
H33A C33A H33C 109.5 . . ?
H33B C33A H33C 109.5 . . ?
C19A C34A C35A 117.8(9) . . ?
C19A C34A H34A 107.9 . . ?
C35A C34A H34A 107.9 . . ?
C19A C34A H34B 107.9 . . ?
C35A C34A H34B 107.9 . . ?
H34A C34A H34B 107.2 . . ?
C34A C35A H35A 109.5 . . ?
C34A C35A H35B 109.5 . . ?
H35A C35A H35B 109.5 . . ?
C34A C35A H35C 109.5 . . ?
H35A C35A H35C 109.5 . . ?
H35B C35A H35C 109.5 . . ?
C9 C14B C20B 118.3(9) . . ?
C9 C14B C15B 101.6(9) . . ?
C20B C14B C15B 107.0(10) . . ?
C9 C14B C22B 103.8(8) . . ?
C20B C14B C22B 113.4(9) . . ?
C15B C14B C22B 112.3(11) . . ?
C16B C15B C14B 112.0(12) . . ?
C16B C15B H15C 109.2 . . ?
C14B C15B H15C 109.2 . . ?
C16B C15B H15D 109.2 . . ?
C14B C15B H15D 109.2 . . ?
H15C C15B H15D 107.9 . . ?
C15B C16B C10 107.2(12) . . ?
C15B C16B C24B 107.6(13) . . ?
C10 C16B C24B 114.7(10) . . ?
C15B C16B C26B 116.9(15) . . ?
C10 C16B C26B 105.9(13) . . ?
C24B C16B C26B 104.9(13) . . ?
C30B C17B C12 106.4(9) . . ?
C30B C17B C28B 104.0(10) . . ?
C12 C17B C28B 112.6(7) . . ?
C30B C17B C18B 121.2(10) . . ?
C12 C17B C18B 101.3(6) . . ?
C28B C17B C18B 111.4(8) . . ?
C19B C18B C17B 110.6(6) . . ?
C19B C18B H18C 109.5 . . ?
C17B C18B H18C 109.5 . . ?
C19B C18B H18D 109.5 . . ?
C17B C18B H18D 109.5 . . ?
H18C C18B H18D 108.1 . . ?
C32B C19B C18B 107.6(8) . . ?
C32B C19B C13 114.9(7) . . ?
C18B C19B C13 102.0(6) . . ?
C32B C19B C34B 105.1(7) . . ?
C18B C19B C34B 112.6(7) . . ?
C13 C19B C34B 114.5(7) . . ?
C21B C20B C14B 114.2(9) . . ?
C21B C20B H20C 108.7 . . ?
C14B C20B H20C 108.7 . . ?
C21B C20B H20D 108.7 . . ?
C14B C20B H20D 108.7 . . ?
H20C C20B H20D 107.6 . . ?
C20B C21B H21D 109.5 . . ?
C20B C21B H21E 109.5 . . ?
H21D C21B H21E 109.5 . . ?
C20B C21B H21F 109.5 . . ?
H21D C21B H21F 109.5 . . ?
H21E C21B H21F 109.5 . . ?
C23B C22B C14B 114.5(9) . . ?
C23B C22B H22C 108.6 . . ?
C14B C22B H22C 108.6 . . ?
C23B C22B H22D 108.6 . . ?
C14B C22B H22D 108.6 . . ?
H22C C22B H22D 107.6 . . ?
C22B C23B H23D 109.5 . . ?
C22B C23B H23E 109.5 . . ?
H23D C23B H23E 109.5 . . ?
C22B C23B H23F 109.5 . . ?
H23D C23B H23F 109.5 . . ?
H23E C23B H23F 109.5 . . ?
C25B C24B C16B 113.0(11) . . ?
C25B C24B H24C 109.0 . . ?
C16B C24B H24C 109.0 . . ?
C25B C24B H24D 109.0 . . ?
C16B C24B H24D 109.0 . . ?
H24C C24B H24D 107.8 . . ?
C24B C25B H25D 109.5 . . ?
C24B C25B H25E 109.5 . . ?
H25D C25B H25E 109.5 . . ?
C24B C25B H25F 109.5 . . ?
H25D C25B H25F 109.5 . . ?
H25E C25B H25F 109.5 . . ?
C16B C26B C27B 129.3(17) . . ?
C16B C26B H26C 105.0 . . ?
C27B C26B H26C 105.0 . . ?
C16B C26B H26D 105.0 . . ?
C27B C26B H26D 105.0 . . ?
H26C C26B H26D 105.8 . . ?
C26B C27B H27D 109.5 . . ?
C26B C27B H27E 109.5 . . ?
H27D C27B H27E 109.5 . . ?
C26B C27B H27F 109.5 . . ?
H27D C27B H27F 109.5 . . ?
H27E C27B H27F 109.5 . . ?
C29B C28B C17B 113.9(9) . . ?
C29B C28B H28C 108.8 . . ?
C17B C28B H28C 108.8 . . ?
C29B C28B H28D 108.8 . . ?
C17B C28B H28D 108.8 . . ?
H28C C28B H28D 107.7 . . ?
C28B C29B H29D 109.5 . . ?
C28B C29B H29E 109.5 . . ?
H29D C29B H29E 109.5 . . ?
C28B C29B H29F 109.5 . . ?
H29D C29B H29F 109.5 . . ?
H29E C29B H29F 109.5 . . ?
C31B C30B C17B 116.3(15) . . ?
C31B C30B H30C 108.2 . . ?
C17B C30B H30C 108.2 . . ?
C31B C30B H30D 108.2 . . ?
C17B C30B H30D 108.2 . . ?
H30C C30B H30D 107.4 . . ?
C30B C31B H31D 109.5 . . ?
C30B C31B H31E 109.5 . . ?
H31D C31B H31E 109.5 . . ?
C30B C31B H31F 109.5 . . ?
H31D C31B H31F 109.5 . . ?
H31E C31B H31F 109.5 . . ?
C33B C32B C19B 109.5(8) . . ?
C33B C32B H32C 109.8 . . ?
C19B C32B H32C 109.8 . . ?
C33B C32B H32D 109.8 . . ?
C19B C32B H32D 109.8 . . ?
H32C C32B H32D 108.2 . . ?
C32B C33B H33D 109.5 . . ?
C32B C33B H33E 109.5 . . ?
H33D C33B H33E 109.5 . . ?
C32B C33B H33F 109.5 . . ?
H33D C33B H33F 109.5 . . ?
H33E C33B H33F 109.5 . . ?
C35B C34B C19B 115.6(7) . . ?
C35B C34B H34C 108.4 . . ?
C19B C34B H34C 108.4 . . ?
C35B C34B H34D 108.4 . . ?
C19B C34B H34D 108.4 . . ?
H34C C34B H34D 107.4 . . ?
C34B C35B H35D 109.5 . . ?
C34B C35B H35E 109.5 . . ?
H35D C35B H35E 109.5 . . ?
C34B C35B H35F 109.5 . . ?
H35D C35B H35F 109.5 . . ?
H35E C35B H35F 109.5 . . ?
C41 C36 C37 118.7(3) . . ?
C41 C36 P2 120.0(3) . . ?
C37 C36 P2 121.3(3) . . ?
C38 C37 C36 119.6(3) . . ?
C38 C37 C42 110.7(3) . . ?
C36 C37 C42 129.6(3) . . ?
C39 C38 C37 121.3(4) . . ?
C39 C38 C44A 126.3(4) . . ?
C37 C38 C44A 111.3(4) . . ?
C39 C38 C44B 121.5(5) . . ?
C37 C38 C44B 114.6(5) . . ?
C40 C39 C38 119.4(3) . . ?
C40 C39 H39 120.3 . . ?
C38 C39 H39 120.3 . . ?
C39 C40 C41 121.1(3) . . ?
C39 C40 C45 126.3(3) . . ?
C41 C40 C45 112.5(3) . . ?
C40 C41 C36 119.9(3) . . ?
C40 C41 C47 109.9(3) . . ?
C36 C41 C47 129.9(3) . . ?
C43A C42 C37 103.0(3) . . ?
C43A C42 C50 104.3(4) . . ?
C37 C42 C50 112.0(3) . . ?
C43A C42 C48 115.7(4) . . ?
C37 C42 C48 112.4(3) . . ?
C50 C42 C48 109.2(3) . . ?
C37 C42 C43B 101.6(4) . . ?
C50 C42 C43B 120.2(5) . . ?
C48 C42 C43B 101.0(5) . . ?
C42 C43A C44A 109.9(5) . . ?
C42 C43A H43A 109.7 . . ?
C44A C43A H43A 109.7 . . ?
C42 C43A H43B 109.7 . . ?
C44A C43A H43B 109.7 . . ?
H43A C43A H43B 108.2 . . ?
C54A C44A C52A 107.2(6) . . ?
C54A C44A C38 115.6(6) . . ?
C52A C44A C38 108.5(5) . . ?
C54A C44A C43A 113.0(6) . . ?
C52A C44A C43A 111.6(6) . . ?
C38 C44A C43A 100.8(4) . . ?
C44B C43B C42 108.2(7) . . ?
C44B C43B H43C 110.1 . . ?
C42 C43B H43C 110.1 . . ?
C44B C43B H43D 110.1 . . ?
C42 C43B H43D 110.1 . . ?
H43C C43B H43D 108.4 . . ?
C54B C44B C52B 102.4(10) . . ?
C54B C44B C43B 116.6(9) . . ?
C52B C44B C43B 113.6(10) . . ?
C54B C44B C38 104.8(8) . . ?
C52B C44B C38 118.2(9) . . ?
C43B C44B C38 101.7(6) . . ?
C40 C45 C46 101.9(3) . . ?
C40 C45 C58 112.3(3) . . ?
C46 C45 C58 112.3(3) . . ?
C40 C45 C56 108.2(3) . . ?
C46 C45 C56 112.6(3) . . ?
C58 C45 C56 109.3(3) . . ?
C45 C46 C47 108.8(3) . . ?
C45 C46 H46 109.9 . . ?
C47 C46 H46 109.9 . . ?
C45 C46 H46A 109.9 . . ?
C47 C46 H46A 109.9 . . ?
H46 C46 H46A 108.3 . . ?
C41 C47 C62 114.9(3) . . ?
C41 C47 C60 107.0(3) . . ?
C62 C47 C60 110.0(3) . . ?
C41 C47 C46 102.1(3) . . ?
C62 C47 C46 110.2(3) . . ?
C60 C47 C46 112.4(3) . . ?
C49 C48 C42 116.4(3) . . ?
C49 C48 H48 108.2 . . ?
C42 C48 H48 108.2 . . ?
C49 C48 H48A 108.2 . . ?
C42 C48 H48A 108.2 . . ?
H48 C48 H48A 107.3 . . ?
C48 C49 H49 109.5 . . ?
C48 C49 H49A 109.5 . . ?
H49 C49 H49A 109.5 . . ?
C48 C49 H49B 109.5 . . ?
H49 C49 H49B 109.5 . . ?
H49A C49 H49B 109.5 . . ?
C51 C50 C42 115.5(4) . . ?
C51 C50 H50 108.4 . . ?
C42 C50 H50 108.4 . . ?
C51 C50 H50A 108.4 . . ?
C42 C50 H50A 108.4 . . ?
H50 C50 H50A 107.5 . . ?
C50 C51 H51 109.5 . . ?
C50 C51 H51A 109.5 . . ?
H51 C51 H51A 109.5 . . ?
C50 C51 H51B 109.5 . . ?
H51 C51 H51B 109.5 . . ?
H51A C51 H51B 109.5 . . ?
C53A C52A C44A 113.9(6) . . ?
C53A C52A H52A 108.8 . . ?
C44A C52A H52A 108.8 . . ?
C53A C52A H52B 108.8 . . ?
C44A C52A H52B 108.8 . . ?
H52A C52A H52B 107.7 . . ?
C52A C53A H53A 109.5 . . ?
C52A C53A H53B 109.5 . . ?
H53A C53A H53B 109.5 . . ?
C52A C53A H53C 109.5 . . ?
H53A C53A H53C 109.5 . . ?
H53B C53A H53C 109.5 . . ?
C55A C54A C44A 121.5(8) . . ?
C55A C54A H54A 107.0 . . ?
C44A C54A H54A 107.0 . . ?
C55A C54A H54B 107.0 . . ?
C44A C54A H54B 107.0 . . ?
H54A C54A H54B 106.7 . . ?
C54A C55A H55A 109.5 . . ?
C54A C55A H55B 109.5 . . ?
H55A C55A H55B 109.5 . . ?
C54A C55A H55C 109.5 . . ?
H55A C55A H55C 109.5 . . ?
H55B C55A H55C 109.5 . . ?
C53B C52B C44B 118.0(12) . . ?
C53B C52B H52C 107.8 . . ?
C44B C52B H52C 107.8 . . ?
C53B C52B H52D 107.8 . . ?
C44B C52B H52D 107.8 . . ?
H52C C52B H52D 107.1 . . ?
C52B C53B H53D 109.5 . . ?
C52B C53B H53E 109.5 . . ?
H53D C53B H53E 109.5 . . ?
C52B C53B H53F 109.5 . . ?
H53D C53B H53F 109.5 . . ?
H53E C53B H53F 109.5 . . ?
C44B C54B C55B 112.4(10) . . ?
C44B C54B H54C 109.1 . . ?
C55B C54B H54C 109.1 . . ?
C44B C54B H54D 109.1 . . ?
C55B C54B H54D 109.1 . . ?
H54C C54B H54D 107.9 . . ?
C54B C55B H55D 109.5 . . ?
C54B C55B H55E 109.5 . . ?
H55D C55B H55E 109.5 . . ?
C54B C55B H55F 109.5 . . ?
H55D C55B H55F 109.5 . . ?
H55E C55B H55F 109.5 . . ?
C57 C56 C45 116.4(4) . . ?
C57 C56 H56 108.2 . . ?
C45 C56 H56 108.2 . . ?
C57 C56 H56A 108.2 . . ?
C45 C56 H56A 108.2 . . ?
H56 C56 H56A 107.4 . . ?
C56 C57 H57 109.5 . . ?
C56 C57 H57A 109.5 . . ?
H57 C57 H57A 109.5 . . ?
C56 C57 H57B 109.5 . . ?
H57 C57 H57B 109.5 . . ?
H57A C57 H57B 109.5 . . ?
C59 C58 C45 115.7(3) . . ?
C59 C58 H58 108.3 . . ?
C45 C58 H58 108.3 . . ?
C59 C58 H58A 108.3 . . ?
C45 C58 H58A 108.3 . . ?
H58 C58 H58A 107.4 . . ?
C58 C59 H59 109.5 . . ?
C58 C59 H59A 109.5 . . ?
H59 C59 H59A 109.5 . . ?
C58 C59 H59B 109.5 . . ?
H59 C59 H59B 109.5 . . ?
H59A C59 H59B 109.5 . . ?
C61 C60 C47 116.4(3) . . ?
C61 C60 H60 108.2 . . ?
C47 C60 H60 108.2 . . ?
C61 C60 H60A 108.2 . . ?
C47 C60 H60A 108.2 . . ?
H60 C60 H60A 107.3 . . ?
C60 C61 H61 109.5 . . ?
C60 C61 H61A 109.5 . . ?
H61 C61 H61A 109.5 . . ?
C60 C61 H61B 109.5 . . ?
H61 C61 H61B 109.5 . . ?
H61A C61 H61B 109.5 . . ?
C63 C62 C47 115.7(3) . . ?
C63 C62 H62 108.4 . . ?
C47 C62 H62 108.4 . . ?
C63 C62 H62A 108.4 . . ?
C47 C62 H62A 108.4 . . ?
H62 C62 H62A 107.4 . . ?
C62 C63 H63 109.5 . . ?
C62 C63 H63A 109.5 . . ?
H63 C63 H63A 109.5 . . ?
C62 C63 H63B 109.5 . . ?
H63 C63 H63B 109.5 . . ?
H63A C63 H63B 109.5 . . ?
F5 P3 F3 91.9(2) . . ?
F5 P3 F4 89.9(2) . . ?
F3 P3 F4 177.9(2) . . ?
F5 P3 F2 91.34(15) . . ?
F3 P3 F2 91.23(19) . . ?
F4 P3 F2 89.88(18) . . ?
F5 P3 F6 178.58(15) . . ?
F3 P3 F6 88.39(19) . . ?
F4 P3 F6 89.79(19) . . ?
F2 P3 F6 90.05(14) . . ?
F5 P3 F1 89.59(14) . . ?
F3 P3 F1 89.17(16) . . ?
F4 P3 F1 89.69(14) . . ?
F2 P3 F1 178.98(18) . . ?
F6 P3 F1 89.03(14) . . ?
P3 F1 Cu1 139.82(14) . . ?
C65A C64A H64A 109.5 . . ?
C65A C64A H64B 109.5 . . ?
H64A C64A H64B 109.5 . . ?
C65A C64A H64C 109.5 . . ?
H64A C64A H64C 109.5 . . ?
H64B C64A H64C 109.5 . . ?
C64A C65A C66A 117.2(9) . . ?
C64A C65A H65A 108.0 . . ?
C66A C65A H65A 108.0 . . ?
C64A C65A H65B 108.0 . . ?
C66A C65A H65B 108.0 . . ?
H65A C65A H65B 107.2 . . ?
C67A C66A C65A 117.7(9) . . ?
C67A C66A H66A 107.9 . . ?
C65A C66A H66A 107.9 . . ?
C67A C66A H66B 107.9 . . ?
C65A C66A H66B 107.9 . . ?
H66A C66A H66B 107.2 . . ?
C66A C67A C68A 115.5(9) . . ?
C66A C67A H67A 108.4 . . ?
C68A C67A H67A 108.4 . . ?
C66A C67A H67B 108.4 . . ?
C68A C67A H67B 108.4 . . ?
H67A C67A H67B 107.5 . . ?
C67A C68A C69A 117.5(9) . . ?
C67A C68A H68A 107.9 . . ?
C69A C68A H68A 107.9 . . ?
C67A C68A H68B 107.9 . . ?
C69A C68A H68B 107.9 . . ?
H68A C68A H68B 107.2 . . ?
C68A C69A H69A 109.5 . . ?
C68A C69A H69B 109.5 . . ?
H69A C69A H69B 109.5 . . ?
C68A C69A H69C 109.5 . . ?
H69A C69A H69C 109.5 . . ?
H69B C69A H69C 109.5 . . ?

loop_
_geom_bond_atom_site_label_1
_geom_bond_atom_site_label_2
_geom_bond_distance
_geom_bond_site_symmetry_2
_geom_bond_publ_flag
Cu1 N1 2.094(3) . ?
Cu1 P2 2.2632(9) . ?
Cu1 P1 2.2988(10) . ?
Cu1 F1 2.364(2) . ?
P1 C8 1.849(4) . ?
P1 C1 1.859(4) . ?
P1 H1 1.28(5) . ?
P2 C2 1.669(4) . ?
P2 C36 1.824(3) . ?
N1 C3 1.331(4) . ?
N1 C7 1.349(4) . ?
C1 C3 1.502(5) . ?
C1 H1A 0.9900 . ?
C1 H1B 0.9900 . ?
C2 C7 1.463(5) . ?
C2 H2 0.9500 . ?
C3 C4 1.390(5) . ?
C4 C5 1.375(6) . ?
C4 H4 0.9500 . ?
C5 C6 1.380(5) . ?
C5 H5 0.9500 . ?
C6 C7 1.376(5) . ?
C6 H6 0.9500 . ?
C8 C9 1.411(5) . ?
C8 C13 1.413(5) . ?
C9 C10 1.405(5) . ?
C9 C14B 1.517(10) . ?
C9 C14A 1.585(8) . ?
C10 C11 1.382(6) . ?
C10 C16A 1.511(8) . ?
C10 C16B 1.514(12) . ?
C11 C12 1.381(6) . ?
C11 H11 0.9500 . ?
C12 C13 1.386(5) . ?
C12 C17B 1.535(9) . ?
C12 C17A 1.535(9) . ?
C13 C19A 1.490(9) . ?
C13 C19B 1.577(9) . ?
C14A C22A 1.555(12) . ?
C14A C15A 1.567(14) . ?
C14A C20A 1.578(11) . ?
C15A C16A 1.642(15) . ?
C15A H15A 0.9900 . ?
C15A H15B 0.9900 . ?
C16A C26A 1.507(15) . ?
C16A C24A 1.544(12) . ?
C17A C30A 1.396(15) . ?
C17A C18A 1.455(14) . ?
C17A C28A 1.569(13) . ?
C18A C19A 1.539(15) . ?
C18A H18A 0.9900 . ?
C18A H18B 0.9900 . ?
C19A C34A 1.488(14) . ?
C19A C32A 1.528(15) . ?
C20A C21A 1.530(11) . ?
C20A H20A 0.9900 . ?
C20A H20B 0.9900 . ?
C21A H21A 0.9800 . ?
C21A H21B 0.9800 . ?
C21A H21C 0.9800 . ?
C22A C23A 1.501(10) . ?
C22A H22A 0.9900 . ?
C22A H22B 0.9900 . ?
C23A H23A 0.9800 . ?
C23A H23B 0.9800 . ?
C23A H23C 0.9800 . ?
C24A C25A 1.518(14) . ?
C24A H24A 0.9900 . ?
C24A H24B 0.9900 . ?
C25A H25A 0.9800 . ?
C25A H25B 0.9800 . ?
C25A H25C 0.9800 . ?
C26A C27A 1.524(16) . ?
C26A H26A 0.9900 . ?
C26A H26B 0.9900 . ?
C27A H27A 0.9800 . ?
C27A H27B 0.9800 . ?
C27A H27C 0.9800 . ?
C28A C29A 1.521(12) . ?
C28A H28A 0.9900 . ?
C28A H28B 0.9900 . ?
C29A H29A 0.9800 . ?
C29A H29B 0.9800 . ?
C29A H29C 0.9800 . ?
C30A C31A 1.460(17) . ?
C30A H30A 0.9900 . ?
C30A H30B 0.9900 . ?
C31A H31A 0.9800 . ?
C31A H31B 0.9800 . ?
C31A H31C 0.9800 . ?
C32A C33A 1.621(16) . ?
C32A H32A 0.9900 . ?
C32A H32B 0.9900 . ?
C33A H33A 0.9800 . ?
C33A H33B 0.9800 . ?
C33A H33C 0.9800 . ?
C34A C35A 1.489(13) . ?
C34A H34A 0.9900 . ?
C34A H34B 0.9900 . ?
C35A H35A 0.9800 . ?
C35A H35B 0.9800 . ?
C35A H35C 0.9800 . ?
C14B C20B 1.519(16) . ?
C14B C15B 1.53(2) . ?
C14B C22B 1.549(16) . ?
C15B C16B 1.32(2) . ?
C15B H15C 0.9900 . ?
C15B H15D 0.9900 . ?
C16B C24B 1.527(19) . ?
C16B C26B 1.56(3) . ?
C17B C30B 1.492(19) . ?
C17B C28B 1.575(15) . ?
C17B C18B 1.589(12) . ?
C18B C19B 1.568(12) . ?
C18B H18C 0.9900 . ?
C18B H18D 0.9900 . ?
C19B C32B 1.526(14) . ?
C19B C34B 1.588(11) . ?
C20B C21B 1.516(17) . ?
C20B H20C 0.9900 . ?
C20B H20D 0.9900 . ?
C21B H21D 0.9800 . ?
C21B H21E 0.9800 . ?
C21B H21F 0.9800 . ?
C22B C23B 1.534(15) . ?
C22B H22C 0.9900 . ?
C22B H22D 0.9900 . ?
C23B H23D 0.9800 . ?
C23B H23E 0.9800 . ?
C23B H23F 0.9800 . ?
C24B C25B 1.479(17) . ?
C24B H24C 0.9900 . ?
C24B H24D 0.9900 . ?
C25B H25D 0.9800 . ?
C25B H25E 0.9800 . ?
C25B H25F 0.9800 . ?
C26B C27B 1.67(3) . ?
C26B H26C 0.9900 . ?
C26B H26D 0.9900 . ?
C27B H27D 0.9800 . ?
C27B H27E 0.9800 . ?
C27B H27F 0.9800 . ?
C28B C29B 1.495(16) . ?
C28B H28C 0.9900 . ?
C28B H28D 0.9900 . ?
C29B H29D 0.9800 . ?
C29B H29E 0.9800 . ?
C29B H29F 0.9800 . ?
C30B C31B 1.45(2) . ?
C30B H30C 0.9900 . ?
C30B H30D 0.9900 . ?
C31B H31D 0.9800 . ?
C31B H31E 0.9800 . ?
C31B H31F 0.9800 . ?
C32B C33B 1.508(15) . ?
C32B H32C 0.9900 . ?
C32B H32D 0.9900 . ?
C33B H33D 0.9800 . ?
C33B H33E 0.9800 . ?
C33B H33F 0.9800 . ?
C34B C35B 1.538(11) . ?
C34B H34C 0.9900 . ?
C34B H34D 0.9900 . ?
C35B H35D 0.9800 . ?
C35B H35E 0.9800 . ?
C35B H35F 0.9800 . ?
C36 C41 1.407(5) . ?
C36 C37 1.414(5) . ?
C37 C38 1.393(5) . ?
C37 C42 1.533(5) . ?
C38 C39 1.385(5) . ?
C38 C44A 1.539(7) . ?
C38 C44B 1.570(9) . ?
C39 C40 1.375(5) . ?
C39 H39 0.9500 . ?
C40 C41 1.401(5) . ?
C40 C45 1.520(5) . ?
C41 C47 1.535(5) . ?
C42 C43A 1.528(7) . ?
C42 C50 1.541(6) . ?
C42 C48 1.548(6) . ?
C42 C43B 1.668(11) . ?
C43A C44A 1.544(9) . ?
C43A H43A 0.9900 . ?
C43A H43B 0.9900 . ?
C44A C54A 1.495(13) . ?
C44A C52A 1.537(9) . ?
C43B C44B 1.562(13) . ?
C43B H43C 0.9900 . ?
C43B H43D 0.9900 . ?
C44B C54B 1.508(16) . ?
C44B C52B 1.539(19) . ?
C45 C46 1.535(5) . ?
C45 C58 1.538(6) . ?
C45 C56 1.545(6) . ?
C46 C47 1.547(5) . ?
C46 H46 0.9900 . ?
C46 H46A 0.9900 . ?
C47 C62 1.537(5) . ?
C47 C60 1.544(5) . ?
C48 C49 1.505(6) . ?
C48 H48 0.9900 . ?
C48 H48A 0.9900 . ?
C49 H49 0.9800 . ?
C49 H49A 0.9800 . ?
C49 H49B 0.9800 . ?
C50 C51 1.533(5) . ?
C50 H50 0.9900 . ?
C50 H50A 0.9900 . ?
C51 H51 0.9800 . ?
C51 H51A 0.9800 . ?
C51 H51B 0.9800 . ?
C52A C53A 1.520(11) . ?
C52A H52A 0.9900 . ?
C52A H52B 0.9900 . ?
C53A H53A 0.9800 . ?
C53A H53B 0.9800 . ?
C53A H53C 0.9800 . ?
C54A C55A 1.487(12) . ?
C54A H54A 0.9900 . ?
C54A H54B 0.9900 . ?
C55A H55A 0.9800 . ?
C55A H55B 0.9800 . ?
C55A H55C 0.9800 . ?
C52B C53B 1.49(2) . ?
C52B H52C 0.9900 . ?
C52B H52D 0.9900 . ?
C53B H53D 0.9800 . ?
C53B H53E 0.9800 . ?
C53B H53F 0.9800 . ?
C54B C55B 1.526(18) . ?
C54B H54C 0.9900 . ?
C54B H54D 0.9900 . ?
C55B H55D 0.9800 . ?
C55B H55E 0.9800 . ?
C55B H55F 0.9800 . ?
C56 C57 1.518(6) . ?
C56 H56 0.9900 . ?
C56 H56A 0.9900 . ?
C57 H57 0.9800 . ?
C57 H57A 0.9800 . ?
C57 H57B 0.9800 . ?
C58 C59 1.512(7) . ?
C58 H58 0.9900 . ?
C58 H58A 0.9900 . ?
C59 H59 0.9800 . ?
C59 H59A 0.9800 . ?
C59 H59B 0.9800 . ?
C60 C61 1.527(5) . ?
C60 H60 0.9900 . ?
C60 H60A 0.9900 . ?
C61 H61 0.9800 . ?
C61 H61A 0.9800 . ?
C61 H61B 0.9800 . ?
C62 C63 1.516(5) . ?
C62 H62 0.9900 . ?
C62 H62A 0.9900 . ?
C63 H63 0.9800 . ?
C63 H63A 0.9800 . ?
C63 H63B 0.9800 . ?
P3 F5 1.566(3) . ?
P3 F3 1.579(3) . ?
P3 F4 1.581(3) . ?
P3 F2 1.592(3) . ?
P3 F6 1.600(3) . ?
P3 F1 1.616(2) . ?
C64A C65A 1.458(11) . ?
C64A H64A 0.9800 . ?
C64A H64B 0.9800 . ?
C64A H64C 0.9800 . ?
C65A C66A 1.562(11) . ?
C65A H65A 0.9900 . ?
C65A H65B 0.9900 . ?
C66A C67A 1.384(10) . ?
C66A H66A 0.9900 . ?
C66A H66B 0.9900 . ?
C67A C68A 1.465(10) . ?
C67A H67A 0.9900 . ?
C67A H67B 0.9900 . ?
C68A C69A 1.538(11) . ?
C68A H68A 0.9900 . ?
C68A H68B 0.9900 . ?
C69A H69A 0.9800 . ?
C69A H69B 0.9800 . ?
C69A H69C 0.9800 . ?

loop_
_geom_torsion_atom_site_label_1
_geom_torsion_atom_site_label_2
_geom_torsion_atom_site_label_3
_geom_torsion_atom_site_label_4
_geom_torsion
_geom_torsion_site_symmetry_1
_geom_torsion_site_symmetry_2
_geom_torsion_site_symmetry_3
_geom_torsion_site_symmetry_4
_geom_torsion_publ_flag
C8 P1 C1 C3 -121.8(3) . . . . ?
Cu1 P1 C1 C3 23.4(3) . . . . ?
C36 P2 C2 C7 -178.0(3) . . . . ?
Cu1 P2 C2 C7 -0.2(3) . . . . ?
C7 N1 C3 C4 -5.0(5) . . . . ?
Cu1 N1 C3 C4 -174.8(3) . . . . ?
C7 N1 C3 C1 175.3(3) . . . . ?
Cu1 N1 C3 C1 5.5(4) . . . . ?
P1 C1 C3 N1 -21.2(4) . . . . ?
P1 C1 C3 C4 159.1(3) . . . . ?
N1 C3 C4 C5 4.3(6) . . . . ?
C1 C3 C4 C5 -176.0(4) . . . . ?
C3 C4 C5 C6 -0.7(6) . . . . ?
C4 C5 C6 C7 -2.1(6) . . . . ?
C3 N1 C7 C6 2.0(5) . . . . ?
Cu1 N1 C7 C6 172.0(3) . . . . ?
C3 N1 C7 C2 -176.5(3) . . . . ?
Cu1 N1 C7 C2 -6.6(4) . . . . ?
C5 C6 C7 N1 1.5(6) . . . . ?
C5 C6 C7 C2 180.0(4) . . . . ?
P2 C2 C7 N1 4.2(4) . . . . ?
P2 C2 C7 C6 -174.3(3) . . . . ?
C1 P1 C8 C9 -88.8(3) . . . . ?
Cu1 P1 C8 C9 149.2(2) . . . . ?
C1 P1 C8 C13 92.2(3) . . . . ?
Cu1 P1 C8 C13 -29.8(4) . . . . ?
C13 C8 C9 C10 -4.2(5) . . . . ?
P1 C8 C9 C10 176.8(3) . . . . ?
C13 C8 C9 C14B 168.1(8) . . . . ?
P1 C8 C9 C14B -10.9(9) . . . . ?
C13 C8 C9 C14A -173.2(6) . . . . ?
P1 C8 C9 C14A 7.8(7) . . . . ?
C8 C9 C10 C11 1.7(6) . . . . ?
C14B C9 C10 C11 -172.3(6) . . . . ?
C14A C9 C10 C11 172.9(5) . . . . ?
C8 C9 C10 C16A -174.4(5) . . . . ?
C14A C9 C10 C16A -3.1(7) . . . . ?
C8 C9 C10 C16B 175.6(7) . . . . ?
C14B C9 C10 C16B 1.6(9) . . . . ?
C9 C10 C11 C12 1.1(6) . . . . ?
C16A C10 C11 C12 176.9(6) . . . . ?
C16B C10 C11 C12 -171.3(9) . . . . ?
C10 C11 C12 C13 -1.2(7) . . . . ?
C10 C11 C12 C17B 166.4(6) . . . . ?
C10 C11 C12 C17A -171.5(6) . . . . ?
C11 C12 C13 C8 -1.4(6) . . . . ?
C17B C12 C13 C8 -170.1(6) . . . . ?
C17A C12 C13 C8 170.1(5) . . . . ?
C11 C12 C13 C19A -178.1(6) . . . . ?
C17A C12 C13 C19A -6.5(8) . . . . ?
C11 C12 C13 C19B 169.4(6) . . . . ?
C17B C12 C13 C19B 0.7(8) . . . . ?
C9 C8 C13 C12 4.1(5) . . . . ?
P1 C8 C13 C12 -176.8(3) . . . . ?
C9 C8 C13 C19A 179.9(7) . . . . ?
P1 C8 C13 C19A -1.1(8) . . . . ?
C9 C8 C13 C19B -165.0(6) . . . . ?
P1 C8 C13 C19B 14.0(7) . . . . ?
C10 C9 C14A C22A -99.5(6) . . . . ?
C8 C9 C14A C22A 70.3(8) . . . . ?
C10 C9 C14A C15A 18.5(8) . . . . ?
C8 C9 C14A C15A -171.7(6) . . . . ?
C10 C9 C14A C20A 134.9(6) . . . . ?
C8 C9 C14A C20A -55.3(9) . . . . ?
C22A C14A C15A C16A 91.5(9) . . . . ?
C20A C14A C15A C16A -148.9(8) . . . . ?
C9 C14A C15A C16A -26.1(10) . . . . ?
C11 C10 C16A C26A -74.5(8) . . . . ?
C9 C10 C16A C26A 101.5(8) . . . . ?
C11 C10 C16A C24A 46.7(10) . . . . ?
C9 C10 C16A C24A -137.3(7) . . . . ?
C11 C10 C16A C15A 171.1(6) . . . . ?
C9 C10 C16A C15A -12.9(8) . . . . ?
C14A C15A C16A C26A -93.2(9) . . . . ?
C14A C15A C16A C10 24.2(10) . . . . ?
C14A C15A C16A C24A 143.3(8) . . . . ?
C11 C12 C17A C30A 64.2(11) . . . . ?
C13 C12 C17A C30A -106.8(9) . . . . ?
C11 C12 C17A C18A -179.2(7) . . . . ?
C13 C12 C17A C18A 9.8(9) . . . . ?
C11 C12 C17A C28A -61.1(9) . . . . ?
C13 C12 C17A C28A 127.9(6) . . . . ?
C30A C17A C18A C19A 118.9(10) . . . . ?
C12 C17A C18A C19A -8.8(11) . . . . ?
C28A C17A C18A C19A -122.1(9) . . . . ?
C12 C13 C19A C34A 116.5(8) . . . . ?
C8 C13 C19A C34A -59.6(11) . . . . ?
C12 C13 C19A C32A -118.9(7) . . . . ?
C8 C13 C19A C32A 65.0(10) . . . . ?
C12 C13 C19A C18A 0.7(9) . . . . ?
C8 C13 C19A C18A -175.4(6) . . . . ?
C17A C18A C19A C34A -113.5(10) . . . . ?
C17A C18A C19A C13 5.5(12) . . . . ?
C17A C18A C19A C32A 123.2(10) . . . . ?
C22A C14A C20A C21A -159.1(6) . . . . ?
C15A C14A C20A C21A 80.1(9) . . . . ?
C9 C14A C20A C21A -32.8(9) . . . . ?
C15A C14A C22A C23A 59.1(9) . . . . ?
C20A C14A C22A C23A -59.5(8) . . . . ?
C9 C14A C22A C23A 171.0(6) . . . . ?
C26A C16A C24A C25A 171.4(9) . . . . ?
C10 C16A C24A C25A 47.8(12) . . . . ?
C15A C16A C24A C25A -65.0(11) . . . . ?
C10 C16A C26A C27A 177.3(7) . . . . ?
C24A C16A C26A C27A 54.9(10) . . . . ?
C15A C16A C26A C27A -74.2(10) . . . . ?
C30A C17A C28A C29A 52.9(10) . . . . ?
C18A C17A C28A C29A -63.1(11) . . . . ?
C12 C17A C28A C29A -175.0(7) . . . . ?
C18A C17A C30A C31A 179.3(10) . . . . ?
C12 C17A C30A C31A -64.7(13) . . . . ?
C28A C17A C30A C31A 58.7(12) . . . . ?
C34A C19A C32A C33A 155.1(10) . . . . ?
C13 C19A C32A C33A 31.2(13) . . . . ?
C18A C19A C32A C33A -85.1(12) . . . . ?
C13 C19A C34A C35A 177.2(8) . . . . ?
C32A C19A C34A C35A 55.1(12) . . . . ?
C18A C19A C34A C35A -67.4(12) . . . . ?
C10 C9 C14B C20B 122.9(9) . . . . ?
C8 C9 C14B C20B -50.0(13) . . . . ?
C10 C9 C14B C15B 6.3(11) . . . . ?
C8 C9 C14B C15B -166.7(8) . . . . ?
C10 C9 C14B C22B -110.5(7) . . . . ?
C8 C9 C14B C22B 76.6(10) . . . . ?
C9 C14B C15B C16B -13.4(16) . . . . ?
C20B C14B C15B C16B -138.0(13) . . . . ?
C22B C14B C15B C16B 96.9(15) . . . . ?
C14B C15B C16B C10 14.7(17) . . . . ?
C14B C15B C16B C24B 138.5(12) . . . . ?
C14B C15B C16B C26B -103.8(16) . . . . ?
C11 C10 C16B C15B 162.9(10) . . . . ?
C9 C10 C16B C15B -10.3(14) . . . . ?
C11 C10 C16B C24B 43.5(16) . . . . ?
C9 C10 C16B C24B -129.6(10) . . . . ?
C11 C10 C16B C26B -71.6(14) . . . . ?
C9 C10 C16B C26B 115.2(12) . . . . ?
C11 C12 C17B C30B 60.4(12) . . . . ?
C13 C12 C17B C30B -131.3(9) . . . . ?
C11 C12 C17B C28B -52.9(10) . . . . ?
C13 C12 C17B C28B 115.4(7) . . . . ?
C11 C12 C17B C18B -172.0(5) . . . . ?
C13 C12 C17B C18B -3.7(9) . . . . ?
C30B C17B C18B C19B 122.5(11) . . . . ?
C12 C17B C18B C19B 5.2(10) . . . . ?
C28B C17B C18B C19B -114.7(9) . . . . ?
C17B C18B C19B C32B 116.4(8) . . . . ?
C17B C18B C19B C13 -4.9(10) . . . . ?
C17B C18B C19B C34B -128.2(8) . . . . ?
C12 C13 C19B C32B -113.5(7) . . . . ?
C8 C13 C19B C32B 56.5(9) . . . . ?
C12 C13 C19B C18B 2.6(8) . . . . ?
C8 C13 C19B C18B 172.6(5) . . . . ?
C12 C13 C19B C34B 124.6(6) . . . . ?
C8 C13 C19B C34B -65.4(9) . . . . ?
C9 C14B C20B C21B -36.3(13) . . . . ?
C15B C14B C20B C21B 77.4(12) . . . . ?
C22B C14B C20B C21B -158.2(9) . . . . ?
C9 C14B C22B C23B 164.9(8) . . . . ?
C20B C14B C22B C23B -65.4(12) . . . . ?
C15B C14B C22B C23B 56.0(13) . . . . ?
C15B C16B C24B C25B -60.4(15) . . . . ?
C10 C16B C24B C25B 58.7(16) . . . . ?
C26B C16B C24B C25B 174.4(12) . . . . ?
C15B C16B C26B C27B 165.5(18) . . . . ?
C10 C16B C26B C27B 46(2) . . . . ?
C24B C16B C26B C27B -75(2) . . . . ?
C30B C17B C28B C29B 63.5(12) . . . . ?
C12 C17B C28B C29B 178.3(9) . . . . ?
C18B C17B C28B C29B -68.7(11) . . . . ?
C12 C17B C30B C31B 46.4(18) . . . . ?
C28B C17B C30B C31B 165.5(14) . . . . ?
C18B C17B C30B C31B -68.3(18) . . . . ?
C18B C19B C32B C33B -58.5(10) . . . . ?
C13 C19B C32B C33B 54.4(11) . . . . ?
C34B C19B C32B C33B -178.8(8) . . . . ?
C32B C19B C34B C35B -174.6(7) . . . . ?
C18B C19B C34B C35B 68.5(9) . . . . ?
C13 C19B C34B C35B -47.5(9) . . . . ?
C2 P2 C36 C41 -100.5(3) . . . . ?
Cu1 P2 C36 C41 84.1(4) . . . . ?
C2 P2 C36 C37 81.8(3) . . . . ?
Cu1 P2 C36 C37 -93.6(4) . . . . ?
C41 C36 C37 C38 1.5(6) . . . . ?
P2 C36 C37 C38 179.3(3) . . . . ?
C41 C36 C37 C42 -175.7(4) . . . . ?
P2 C36 C37 C42 2.1(6) . . . . ?
C36 C37 C38 C39 0.4(7) . . . . ?
C42 C37 C38 C39 178.1(5) . . . . ?
C36 C37 C38 C44A 169.3(4) . . . . ?
C42 C37 C38 C44A -13.0(6) . . . . ?
C36 C37 C38 C44B -161.5(5) . . . . ?
C42 C37 C38 C44B 16.2(7) . . . . ?
C37 C38 C39 C40 -1.6(8) . . . . ?
C44A C38 C39 C40 -168.7(5) . . . . ?
C44B C38 C39 C40 159.1(6) . . . . ?
C38 C39 C40 C41 0.8(7) . . . . ?
C38 C39 C40 C45 -174.1(4) . . . . ?
C39 C40 C41 C36 1.1(6) . . . . ?
C45 C40 C41 C36 176.6(3) . . . . ?
C39 C40 C41 C47 -173.8(4) . . . . ?
C45 C40 C41 C47 1.8(4) . . . . ?
C37 C36 C41 C40 -2.2(5) . . . . ?
P2 C36 C41 C40 179.9(3) . . . . ?
C37 C36 C41 C47 171.5(4) . . . . ?
P2 C36 C41 C47 -6.3(5) . . . . ?
C38 C37 C42 C43A -0.3(6) . . . . ?
C36 C37 C42 C43A 177.0(5) . . . . ?
C38 C37 C42 C50 111.2(4) . . . . ?
C36 C37 C42 C50 -71.5(5) . . . . ?
C38 C37 C42 C48 -125.5(4) . . . . ?
C36 C37 C42 C48 51.9(6) . . . . ?
C38 C37 C42 C43B -18.3(6) . . . . ?
C36 C37 C42 C43B 159.0(6) . . . . ?
C37 C42 C43A C44A 13.4(6) . . . . ?
C50 C42 C43A C44A -103.7(5) . . . . ?
C48 C42 C43A C44A 136.4(5) . . . . ?
C39 C38 C44A C54A 66.2(8) . . . . ?
C37 C38 C44A C54A -102.0(7) . . . . ?
C39 C38 C44A C52A -54.3(8) . . . . ?
C37 C38 C44A C52A 137.5(5) . . . . ?
C39 C38 C44A C43A -171.6(6) . . . . ?
C37 C38 C44A C43A 20.2(6) . . . . ?
C42 C43A C44A C54A 104.0(7) . . . . ?
C42 C43A C44A C52A -135.0(6) . . . . ?
C42 C43A C44A C38 -20.0(7) . . . . ?
C37 C42 C43B C44B 14.7(9) . . . . ?
C50 C42 C43B C44B -109.5(7) . . . . ?
C48 C42 C43B C44B 130.6(7) . . . . ?
C42 C43B C44B C54B 106.9(9) . . . . ?
C42 C43B C44B C52B -134.4(10) . . . . ?
C42 C43B C44B C38 -6.3(9) . . . . ?
C39 C38 C44B C54B 70.8(9) . . . . ?
C37 C38 C44B C54B -127.3(7) . . . . ?
C39 C38 C44B C52B -42.3(12) . . . . ?
C37 C38 C44B C52B 119.6(10) . . . . ?
C39 C38 C44B C43B -167.4(7) . . . . ?
C37 C38 C44B C43B -5.5(9) . . . . ?
C39 C40 C45 C46 -173.1(4) . . . . ?
C41 C40 C45 C46 11.6(4) . . . . ?
C39 C40 C45 C58 -52.8(6) . . . . ?
C41 C40 C45 C58 132.0(4) . . . . ?
C39 C40 C45 C56 68.0(5) . . . . ?
C41 C40 C45 C56 -107.2(4) . . . . ?
C40 C45 C46 C47 -20.5(4) . . . . ?
C58 C45 C46 C47 -140.9(3) . . . . ?
C56 C45 C46 C47 95.2(3) . . . . ?
C40 C41 C47 C62 -133.6(3) . . . . ?
C36 C41 C47 C62 52.2(5) . . . . ?
C40 C41 C47 C60 104.0(3) . . . . ?
C36 C41 C47 C60 -70.2(4) . . . . ?
C40 C41 C47 C46 -14.2(4) . . . . ?
C36 C41 C47 C46 171.5(4) . . . . ?
C45 C46 C47 C41 21.6(4) . . . . ?
C45 C46 C47 C62 144.2(3) . . . . ?
C45 C46 C47 C60 -92.8(4) . . . . ?
C43A C42 C48 C49 -73.9(5) . . . . ?
C37 C42 C48 C49 44.0(5) . . . . ?
C50 C42 C48 C49 168.8(3) . . . . ?
C43B C42 C48 C49 -63.6(5) . . . . ?
C43A C42 C50 C51 -67.2(5) . . . . ?
C37 C42 C50 C51 -177.9(3) . . . . ?
C48 C42 C50 C51 56.9(4) . . . . ?
C43B C42 C50 C51 -58.9(6) . . . . ?
C54A C44A C52A C53A -174.5(7) . . . . ?
C38 C44A C52A C53A -48.9(7) . . . . ?
C43A C44A C52A C53A 61.3(8) . . . . ?
C52A C44A C54A C55A -59.6(10) . . . . ?
C38 C44A C54A C55A 179.3(7) . . . . ?
C43A C44A C54A C55A 63.8(10) . . . . ?
C54B C44B C52B C53B 71.0(15) . . . . ?
C43B C44B C52B C53B -55.6(16) . . . . ?
C38 C44B C52B C53B -174.5(11) . . . . ?
C52B C44B C54B C55B 171.1(10) . . . . ?
C43B C44B C54B C55B -64.3(13) . . . . ?
C38 C44B C54B C55B 47.2(11) . . . . ?
C40 C45 C56 C57 172.1(4) . . . . ?
C46 C45 C56 C57 60.3(5) . . . . ?
C58 C45 C56 C57 -65.3(5) . . . . ?
C40 C45 C58 C59 -50.1(5) . . . . ?
C46 C45 C58 C59 64.0(5) . . . . ?
C56 C45 C58 C59 -170.3(4) . . . . ?
C41 C47 C60 C61 -166.2(3) . . . . ?
C62 C47 C60 C61 68.3(4) . . . . ?
C46 C47 C60 C61 -54.9(4) . . . . ?
C41 C47 C62 C63 50.4(4) . . . . ?
C60 C47 C62 C63 171.2(3) . . . . ?
C46 C47 C62 C63 -64.3(4) . . . . ?
F5 P3 F1 Cu1 -178.7(2) . . . . ?
F3 P3 F1 Cu1 89.4(3) . . . . ?
F4 P3 F1 Cu1 -88.8(2) . . . . ?
F6 P3 F1 Cu1 1.0(2) . . . . ?
C64A C65A C66A C67A -179.4(10) . . . . ?
C65A C66A C67A C68A 177.5(9) . . . . ?
C66A C67A C68A C69A 172.8(10) . . . . ?
